data_7007090
loop_
_publ_author_name
'Clegg, Jack K.'
'Lindoy, Leonard F.'
'McMurtrie, John C.'
'Schilter, David'

_publ_section_title
;
 Extended three-dimensional supramolecular architectures derived from
 trinuclear (bis-beta-diketonato)copper(II) metallocycles.
;
_journal_issue 25
_journal_name_full 'Dalton transactions (Cambridge, England : 2003)'
_journal_page_first 3114
_journal_page_last 3121
_journal_paper_doi 10.1039/b517274h
_journal_year 2006
_chemical_formula_moiety 'C78 H108 Cu3 N6 O12, 3(C4 H10 O)'
_chemical_formula_sum 'C90 H138 Cu3 N6 O15'
_chemical_formula_weight 1734.68
_chemical_name_systematic
;
?
;
_space_group_IT_number 11
_symmetry_cell_setting monoclinic
_symmetry_space_group_name_Hall '-P 2yb'
_symmetry_space_group_name_H-M 'P 1 21/m 1'
_atom_sites_solution_hydrogens geom
_atom_sites_solution_primary direct
_atom_sites_solution_secondary difmap
_audit_creation_method SHELXL-97
_cell_angle_alpha 90.00
_cell_angle_beta 90.130(2)
_cell_angle_gamma 90.00
_cell_formula_units_Z 2
_cell_length_a 7.5941(8)
_cell_length_b 33.013(3)
_cell_length_c 21.558(2)
_cell_measurement_reflns_used 12465
_cell_measurement_temperature 150(2)
_cell_measurement_theta_max 27.5
_cell_measurement_theta_min 4.25
_cell_volume 5404.7(9)
_computing_cell_refinement 'SAINT (Siemens, 1995)'
_computing_data_collection 'SMART (Siemens, 1995)'
_computing_data_reduction 'SAINT and XPREP (Siemens, 1995)'
_computing_molecular_graphics 'ORTEP-3 (Farrugia, 1997), WINGX-32 (Farrugia, 1999)'
_computing_publication_material 'enCIFer 1.0 (CCDC, 2003)'
_computing_structure_refinement 'SHELXL-97 (Sheldrick, 1997)'
_computing_structure_solution 'SIR97 (Altomare, et. al. 1997)'
_diffrn_ambient_temperature 150(2)
_diffrn_measured_fraction_theta_full 0.998
_diffrn_measured_fraction_theta_max 0.970
_diffrn_measurement_device_type 'Bruker SMART 1000 CCD'
_diffrn_measurement_method \w
_diffrn_radiation_monochromator graphite
_diffrn_radiation_source 'sealed tube'
_diffrn_radiation_type MoK\a
_diffrn_radiation_wavelength 0.71073
_diffrn_reflns_av_R_equivalents 0.0696
_diffrn_reflns_av_sigmaI/netI 0.0710
_diffrn_reflns_limit_h_max 10
_diffrn_reflns_limit_h_min -10
_diffrn_reflns_limit_k_max 42
_diffrn_reflns_limit_k_min -42
_diffrn_reflns_limit_l_max 28
_diffrn_reflns_limit_l_min -28
_diffrn_reflns_number 52355
_diffrn_reflns_theta_full 25.00
_diffrn_reflns_theta_max 28.10
_diffrn_reflns_theta_min 1.13
_diffrn_standards_decay_% 0.20
_diffrn_standards_number 197
_exptl_absorpt_coefficient_mu 0.639
_exptl_absorpt_correction_type none
_exptl_crystal_colour green
_exptl_crystal_density_diffrn 1.066
_exptl_crystal_density_method 'not measured'
_exptl_crystal_description prism
_exptl_crystal_F_000 1854
_exptl_crystal_size_max 0.65
_exptl_crystal_size_mid 0.32
_exptl_crystal_size_min 0.16
_refine_diff_density_max 0.726
_refine_diff_density_min -0.847
_refine_diff_density_rms 0.111
_refine_ls_extinction_method none
_refine_ls_goodness_of_fit_ref 1.021
_refine_ls_hydrogen_treatment constr
_refine_ls_matrix_type full
_refine_ls_number_parameters 486
_refine_ls_number_reflns 12961
_refine_ls_number_restraints 92
_refine_ls_restrained_S_all 1.031
_refine_ls_R_factor_all 0.0993
_refine_ls_R_factor_gt 0.0718
_refine_ls_shift/su_max 0.001
_refine_ls_shift/su_mean 0.000
_refine_ls_structure_factor_coef Fsqd
_refine_ls_weighting_details 'calc w=1/[\s^2^(Fo^2^)+(0.1387P)^2^+0.0000P] where P=(Fo^2^+2Fc^2^)/3'
_refine_ls_weighting_scheme calc
_refine_ls_wR_factor_gt 0.2029
_refine_ls_wR_factor_ref 0.2178
_reflns_number_gt 8377
_reflns_number_total 12961
_reflns_threshold_expression >2sigma(I)
_cod_data_source_file b517274h.txt
_cod_data_source_block lj59
_cod_original_cell_volume 5404.8(9)
_cod_original_sg_symbol_H-M P21/m
_cod_database_code 7007090

loop_
_symmetry_equiv_pos_as_xyz
'x, y, z'
'-x, y+1/2, -z'
'-x, -y, -z'
'x, -y-1/2, z'

loop_
_atom_site_label
_atom_site_type_symbol
_atom_site_fract_x
_atom_site_fract_y
_atom_site_fract_z
_atom_site_U_iso_or_equiv
_atom_site_adp_type
_atom_site_occupancy
_atom_site_symmetry_multiplicity
_atom_site_calc_flag
_atom_site_refinement_flags
_atom_site_disorder_assembly
_atom_site_disorder_group
C1 C 0.4022(11) -0.0425(3) 0.7987(4) 0.0321(7) Uiso 0.60 1 d PD A 1
H1A H 0.5102 -0.0389 0.7745 0.048 Uiso 0.60 1 calc PR A 1
H1B H 0.3876 -0.0712 0.8090 0.048 Uiso 0.60 1 calc PR A 1
H1C H 0.4101 -0.0266 0.8370 0.048 Uiso 0.60 1 calc PR A 1
C2 C 0.0765(10) -0.0413(3) 0.7912(4) 0.0321(7) Uiso 0.60 1 d PD A 1
H2A H 0.0729 -0.0710 0.7919 0.048 Uiso 0.60 1 calc PR A 1
H2B H -0.0268 -0.0310 0.7689 0.048 Uiso 0.60 1 calc PR A 1
H2C H 0.0759 -0.0310 0.8338 0.048 Uiso 0.60 1 calc PR A 1
C3 C 0.2719(12) -0.0459(4) 0.6941(4) 0.0321(7) Uiso 0.60 1 d PD A 1
H3A H 0.3815 -0.0350 0.6771 0.048 Uiso 0.60 1 calc PR A 1
H3B H 0.1735 -0.0389 0.6666 0.048 Uiso 0.60 1 calc PR A 1
H3C H 0.2812 -0.0755 0.6973 0.048 Uiso 0.60 1 calc PR A 1
C4 C 0.2392(11) -0.0277(4) 0.7593(5) 0.0321(7) Uiso 0.60 1 d PD A 1
C1A C 0.4650(13) -0.0394(4) 0.7817(6) 0.0321(7) Uiso 0.40 1 d PD A 2
H1A1 H 0.4924 -0.0265 0.8214 0.048 Uiso 0.40 1 calc PR A 2
H1A2 H 0.5494 -0.0304 0.7503 0.048 Uiso 0.40 1 calc PR A 2
H1A3 H 0.4728 -0.0689 0.7863 0.048 Uiso 0.40 1 calc PR A 2
C2A C 0.2221(16) -0.0459(6) 0.6984(6) 0.0321(7) Uiso 0.40 1 d PD A 2
H2A1 H 0.1936 -0.0747 0.7037 0.048 Uiso 0.40 1 calc PR A 2
H2A2 H 0.3185 -0.0431 0.6686 0.048 Uiso 0.40 1 calc PR A 2
H2A3 H 0.1182 -0.0314 0.6830 0.048 Uiso 0.40 1 calc PR A 2
C3A C 0.1457(15) -0.0464(4) 0.8071(5) 0.0321(7) Uiso 0.40 1 d PD A 2
H3A1 H 0.1847 -0.0413 0.8498 0.048 Uiso 0.40 1 calc PR A 2
H3A2 H 0.1377 -0.0756 0.8001 0.048 Uiso 0.40 1 calc PR A 2
H3A3 H 0.0298 -0.0340 0.8006 0.048 Uiso 0.40 1 calc PR A 2
C4A C 0.2788(14) -0.0279(6) 0.7615(7) 0.0321(7) Uiso 0.40 1 d PD A 2
C5 C 0.2530(7) 0.01857(10) 0.76135(17) 0.0253(7) Uani 1 1 d . . .
C6 C 0.2525(8) 0.04094(10) 0.70654(16) 0.0282(8) Uani 1 1 d . A .
H6 H 0.2545 0.0265 0.6684 0.034 Uiso 1 1 calc R . .
C7 C 0.2491(8) 0.08353(10) 0.70411(16) 0.0242(7) Uani 1 1 d . . .
C8 C 0.2498(8) 0.10442(11) 0.64199(17) 0.0279(8) Uani 1 1 d D A .
C9 C 0.1879(10) 0.0861(2) 0.5876(4) 0.0256(6) Uiso 0.60 1 d PD A 1
H9 H 0.1482 0.0588 0.5885 0.031 Uiso 0.60 1 calc PR A 1
C10 C 0.1844(10) 0.1079(2) 0.5318(4) 0.0256(6) Uiso 0.60 1 d PD A 1
H10 H 0.1394 0.0955 0.4953 0.031 Uiso 0.60 1 calc PR A 1
C12 C 0.3154(11) 0.1654(2) 0.5843(4) 0.0256(6) Uiso 0.60 1 d PD A 1
H12 H 0.3631 0.1920 0.5825 0.031 Uiso 0.60 1 calc PR A 1
C13 C 0.3135(11) 0.1448(2) 0.6393(4) 0.0256(6) Uiso 0.60 1 d PD A 1
H13 H 0.3552 0.1575 0.6760 0.031 Uiso 0.60 1 calc PR A 1
C9A C 0.2766(14) 0.0837(3) 0.5869(5) 0.0256(6) Uiso 0.40 1 d PD A 2
H9A H 0.3017 0.0555 0.5870 0.031 Uiso 0.40 1 calc PR A 2
C10A C 0.2659(17) 0.1053(3) 0.5312(5) 0.0256(6) Uiso 0.40 1 d PD A 2
H10A H 0.2727 0.0909 0.4932 0.031 Uiso 0.40 1 calc PR A 2
C12A C 0.2251(17) 0.1673(3) 0.5850(5) 0.0256(6) Uiso 0.40 1 d PD A 2
H12A H 0.2171 0.1960 0.5850 0.031 Uiso 0.40 1 calc PR A 2
C13A C 0.2156(17) 0.1459(3) 0.6424(5) 0.0256(6) Uiso 0.40 1 d PD A 2
H13A H 0.1868 0.1595 0.6798 0.031 Uiso 0.40 1 calc PR A 2
C11 C 0.2456(8) 0.14706(10) 0.52947(16) 0.0244(7) Uani 1 1 d D . .
C14 C 0.2401(7) 0.17138(10) 0.47122(16) 0.0233(7) Uani 1 1 d . A .
C15 C 0.2460(8) 0.15139(11) 0.41404(16) 0.0301(8) Uani 1 1 d . . .
H15 H 0.2514 0.1226 0.4142 0.036 Uiso 1 1 calc R A .
C16 C 0.2445(8) 0.17125(11) 0.35616(17) 0.0275(8) Uani 1 1 d . A .
C17 C 0.2338(10) 0.1469(3) 0.2958(5) 0.0370(7) Uiso 0.70 1 d PD A 1
C18 C 0.0635(9) 0.1573(2) 0.2609(4) 0.0370(7) Uiso 0.70 1 d PD A 1
H18A H 0.0482 0.1868 0.2600 0.055 Uiso 0.70 1 calc PR A 1
H18B H -0.0369 0.1449 0.2819 0.055 Uiso 0.70 1 calc PR A 1
H18C H 0.0707 0.1471 0.2183 0.055 Uiso 0.70 1 calc PR A 1
C19 C 0.3929(9) 0.1599(2) 0.2563(4) 0.0370(7) Uiso 0.70 1 d PD A 1
H19A H 0.3863 0.1891 0.2483 0.055 Uiso 0.70 1 calc PR A 1
H19B H 0.3914 0.1452 0.2169 0.055 Uiso 0.70 1 calc PR A 1
H19C H 0.5021 0.1538 0.2787 0.055 Uiso 0.70 1 calc PR A 1
C20 C 0.2610(12) 0.1011(3) 0.3051(5) 0.0370(7) Uiso 0.70 1 d PD A 1
H20A H 0.2799 0.0881 0.2648 0.055 Uiso 0.70 1 calc PR A 1
H20B H 0.1564 0.0894 0.3248 0.055 Uiso 0.70 1 calc PR A 1
H20C H 0.3640 0.0965 0.3317 0.055 Uiso 0.70 1 calc PR A 1
C17A C 0.2743(19) 0.1474(7) 0.2949(12) 0.0370(7) Uiso 0.30 1 d PD A 2
C18A C 0.4562(17) 0.1540(6) 0.2698(9) 0.0370(7) Uiso 0.30 1 d PD A 2
H18D H 0.4722 0.1377 0.2323 0.055 Uiso 0.30 1 calc PR A 2
H18E H 0.5433 0.1460 0.3011 0.055 Uiso 0.30 1 calc PR A 2
H18F H 0.4718 0.1827 0.2597 0.055 Uiso 0.30 1 calc PR A 2
C19A C 0.134(2) 0.1646(5) 0.2490(8) 0.0370(7) Uiso 0.30 1 d PD A 2
H19D H 0.1301 0.1477 0.2116 0.055 Uiso 0.30 1 calc PR A 2
H19E H 0.1653 0.1924 0.2376 0.055 Uiso 0.30 1 calc PR A 2
H19F H 0.0180 0.1644 0.2689 0.055 Uiso 0.30 1 calc PR A 2
C20A C 0.217(2) 0.1027(6) 0.3037(13) 0.0370(7) Uiso 0.30 1 d PD A 2
H20D H 0.2318 0.0880 0.2646 0.055 Uiso 0.30 1 calc PR A 2
H20E H 0.0925 0.1018 0.3159 0.055 Uiso 0.30 1 calc PR A 2
H20F H 0.2890 0.0901 0.3360 0.055 Uiso 0.30 1 calc PR A 2
C21 C 0.0597(11) 0.0526(3) 1.0338(5) 0.0397(8) Uiso 0.50 1 d PD B 1
H21A H 0.0528 0.0345 0.9979 0.060 Uiso 0.50 1 calc PR B 1
H21B H -0.0380 0.0720 1.0322 0.060 Uiso 0.50 1 calc PR B 1
H21C H 0.0520 0.0367 1.0720 0.060 Uiso 0.50 1 calc PR B 1
C22 C 0.3818(12) 0.0432(3) 1.0338(5) 0.0397(8) Uiso 0.50 1 d PD B 1
H22A H 0.4134 0.0372 1.0770 0.060 Uiso 0.50 1 calc PR B 1
H22B H 0.4847 0.0541 1.0122 0.060 Uiso 0.50 1 calc PR B 1
H22C H 0.3425 0.0184 1.0132 0.060 Uiso 0.50 1 calc PR B 1
C23 C 0.2737(15) 0.1015(4) 1.0902(7) 0.0397(8) Uiso 0.50 1 d PD B 1
H23A H 0.1759 0.1202 1.0980 0.060 Uiso 0.50 1 calc PR B 1
H23B H 0.3814 0.1170 1.0825 0.060 Uiso 0.50 1 calc PR B 1
H23C H 0.2908 0.0840 1.1265 0.060 Uiso 0.50 1 calc PR B 1
C24 C 0.2307(14) 0.0750(3) 1.0326(6) 0.0397(8) Uiso 0.50 1 d PD B 1
C21A C 0.1901(12) 0.0368(3) 1.0321(5) 0.0397(8) Uiso 0.50 1 d PD B 2
H21D H 0.2360 0.0182 1.0006 0.060 Uiso 0.50 1 calc PR B 2
H21E H 0.0669 0.0432 1.0227 0.060 Uiso 0.50 1 calc PR B 2
H21F H 0.1977 0.0240 1.0730 0.060 Uiso 0.50 1 calc PR B 2
C22A C 0.4914(11) 0.0633(3) 1.0363(5) 0.0397(8) Uiso 0.50 1 d PD B 2
H22D H 0.5215 0.0570 1.0794 0.060 Uiso 0.50 1 calc PR B 2
H22E H 0.5641 0.0859 1.0218 0.060 Uiso 0.50 1 calc PR B 2
H22F H 0.5133 0.0395 1.0103 0.060 Uiso 0.50 1 calc PR B 2
C23A C 0.2239(14) 0.1003(4) 1.0883(7) 0.0397(8) Uiso 0.50 1 d PD B 2
H23D H 0.1088 0.1118 1.0774 0.060 Uiso 0.50 1 calc PR B 2
H23E H 0.3060 0.1224 1.0980 0.060 Uiso 0.50 1 calc PR B 2
H23F H 0.2115 0.0827 1.1246 0.060 Uiso 0.50 1 calc PR B 2
C24A C 0.2967(13) 0.0750(4) 1.0321(6) 0.0397(8) Uiso 0.50 1 d PD B 2
C25 C 0.2575(9) 0.09778(11) 0.96996(17) 0.0317(9) Uani 1 1 d . . .
C26 C 0.2567(8) 0.13978(10) 0.96799(17) 0.0281(8) Uani 1 1 d . B .
H26 H 0.2545 0.1540 1.0063 0.034 Uiso 1 1 calc R . .
C27 C 0.2590(7) 0.16240(10) 0.91329(16) 0.0231(7) Uani 1 1 d . . .
C28 C 0.2639(7) 0.20770(10) 0.91558(16) 0.0217(8) Uani 1 1 d . . .
C30 C 0.2070(15) 0.2286(3) 0.9692(6) 0.0220(8) Uiso 0.35 1 d P . 1
H30A H 0.1692 0.2141 1.0048 0.026 Uiso 0.35 1 calc PR . 1
C29 C 0.269(2) 0.2288(4) 0.8635(6) 0.0220(8) Uiso 0.35 1 d P . 1
H29 H 0.2735 0.2148 0.8251 0.026 Uiso 0.35 1 calc PR . 1
C30A C 0.3291(9) 0.2290(2) 0.9661(3) 0.0220(8) Uiso 0.65 1 d P . 2
H30B H 0.3740 0.2148 1.0009 0.026 Uiso 0.65 1 calc PR . 2
C29A C 0.1920(10) 0.2290(2) 0.8642(4) 0.0220(8) Uiso 0.65 1 d P . 2
H29A H 0.1440 0.2146 0.8300 0.026 Uiso 0.65 1 calc PR . 2
C37 C -0.3432(15) 0.1279(4) 0.8694(6) 0.0613(9) Uiso 0.60 1 d P C 1
H37A H -0.3964 0.1288 0.9113 0.074 Uiso 0.60 1 calc PR C 1
H37B H -0.3730 0.1534 0.8477 0.074 Uiso 0.60 1 calc PR C 1
C38 C -0.3425(15) 0.0569(4) 0.8595(6) 0.0613(9) Uiso 0.60 1 d P C 1
H38A H -0.4085 0.0333 0.8431 0.074 Uiso 0.60 1 calc PR C 1
H38B H -0.3531 0.0569 0.9052 0.074 Uiso 0.60 1 calc PR C 1
C39 C -0.3484(15) 0.0968(4) 0.7685(6) 0.0613(9) Uiso 0.60 1 d P C 1
H39A H -0.4138 0.1182 0.7460 0.074 Uiso 0.60 1 calc PR C 1
H39B H -0.3659 0.0708 0.7465 0.074 Uiso 0.60 1 calc PR C 1
C40 C -0.1415(16) 0.1240(4) 0.8752(6) 0.0613(9) Uiso 0.60 1 d P C 1
H40A H -0.0863 0.1503 0.8648 0.074 Uiso 0.60 1 calc PR C 1
H40B H -0.1105 0.1174 0.9187 0.074 Uiso 0.60 1 calc PR C 1
C41 C -0.1412(15) 0.0534(4) 0.8405(6) 0.0613(9) Uiso 0.60 1 d P C 1
H41A H -0.0753 0.0381 0.8725 0.074 Uiso 0.60 1 calc PR C 1
H41B H -0.1302 0.0388 0.8005 0.074 Uiso 0.60 1 calc PR C 1
C42 C -0.1472(15) 0.1076(4) 0.7714(6) 0.0613(9) Uiso 0.60 1 d P C 1
H42A H -0.0840 0.0940 0.7371 0.074 Uiso 0.60 1 calc PR C 1
H42B H -0.1310 0.1372 0.7671 0.074 Uiso 0.60 1 calc PR C 1
C43 C -0.349(2) 0.0833(5) 0.9026(8) 0.0613(9) Uiso 0.40 1 d P C 2
H43A H -0.3639 0.1069 0.9305 0.074 Uiso 0.40 1 calc PR C 2
H43B H -0.4132 0.0599 0.9198 0.074 Uiso 0.40 1 calc PR C 2
C44 C -0.343(2) 0.0578(5) 0.8049(9) 0.0613(9) Uiso 0.40 1 d PD C 2
H44A H -0.4155 0.0496 0.7687 0.074 Uiso 0.40 1 calc PR C 2
H44B H -0.3338 0.0348 0.8342 0.074 Uiso 0.40 1 calc PR C 2
C45 C -0.347(2) 0.1316(5) 0.8219(9) 0.0613(9) Uiso 0.40 1 d P C 2
H45A H -0.4149 0.1522 0.8454 0.074 Uiso 0.40 1 calc PR C 2
H45B H -0.3627 0.1374 0.7772 0.074 Uiso 0.40 1 calc PR C 2
C46 C -0.149(2) 0.0732(6) 0.8933(9) 0.0613(9) Uiso 0.40 1 d P C 2
H46A H -0.0822 0.0826 0.9301 0.074 Uiso 0.40 1 calc PR C 2
H46B H -0.1348 0.0434 0.8904 0.074 Uiso 0.40 1 calc PR C 2
C47 C -0.147(2) 0.0741(6) 0.7832(8) 0.0613(9) Uiso 0.40 1 d PD C 2
H47A H -0.0728 0.0511 0.7696 0.074 Uiso 0.40 1 calc PR C 2
H47B H -0.1582 0.0935 0.7484 0.074 Uiso 0.40 1 calc PR C 2
C48 C -0.147(2) 0.1353(5) 0.8392(9) 0.0613(9) Uiso 0.40 1 d P C 2
H48A H -0.0863 0.1537 0.8100 0.074 Uiso 0.40 1 calc PR C 2
H48B H -0.1332 0.1461 0.8818 0.074 Uiso 0.40 1 calc PR C 2
C62 C 0.633(3) 0.2500 0.4811(15) 0.0398(13) Uiso 0.25 2 d SPD D 3
H62A H 0.5930 0.2255 0.5036 0.048 Uiso 0.13 1 calc PR D 3
H62B H 0.5930 0.2745 0.5036 0.048 Uiso 0.13 1 calc PR D 3
C49 C 0.830(3) 0.2500 0.4732(15) 0.0398(13) Uiso 0.25 2 d SPD D 3
H49A H 0.8743 0.2740 0.4959 0.048 Uiso 0.13 1 calc PR D 3
H49B H 0.8743 0.2260 0.4959 0.048 Uiso 0.13 1 calc PR D 3
C50 C 0.836(4) 0.2500 0.3544(16) 0.0398(13) Uiso 0.25 2 d SP D 3
H50A H 0.8789 0.2258 0.3318 0.048 Uiso 0.13 1 calc PR D 3
H50B H 0.8789 0.2742 0.3318 0.048 Uiso 0.13 1 calc PR D 3
C51 C 0.636(5) 0.2500 0.3538(18) 0.0398(13) Uiso 0.25 2 d SP D 3
H51A H 0.5923 0.2743 0.3318 0.048 Uiso 0.13 1 calc PR D 3
H51B H 0.5923 0.2257 0.3318 0.048 Uiso 0.13 1 calc PR D 3
C52 C 0.813(3) 0.2076(7) 0.3968(12) 0.0398(13) Uiso 0.25 1 d P D 4
H52A H 0.8749 0.1943 0.3620 0.048 Uiso 0.25 1 calc PR D 4
H52B H 0.8091 0.1885 0.4323 0.048 Uiso 0.25 1 calc PR D 4
C53 C 0.648(3) 0.2182(7) 0.3797(11) 0.0398(13) Uiso 0.25 1 d P D 4
H53A H 0.5714 0.1940 0.3817 0.048 Uiso 0.25 1 calc PR D 4
H53B H 0.6505 0.2276 0.3361 0.048 Uiso 0.25 1 calc PR D 4
C54 C 0.648(4) 0.2126(9) 0.4437(13) 0.0398(13) Uiso 0.25 1 d P D 5
H54A H 0.6159 0.1896 0.4164 0.048 Uiso 0.25 1 calc PR D 5
H54B H 0.5975 0.2074 0.4852 0.048 Uiso 0.25 1 calc PR D 5
C55 C 0.847(4) 0.2149(9) 0.4490(13) 0.0398(13) Uiso 0.25 1 d P D 5
H55A H 0.8805 0.2164 0.4933 0.048 Uiso 0.25 1 calc PR D 5
H55B H 0.8994 0.1901 0.4312 0.048 Uiso 0.25 1 calc PR D 5
C56 C 0.644(4) 0.2331(7) 0.3624(13) 0.0398(13) Uiso 0.25 1 d P D 6
H56A H 0.6045 0.2501 0.3271 0.048 Uiso 0.50 2 calc SPR D 6
H56B H 0.5927 0.2058 0.3564 0.048 Uiso 0.25 1 calc PR D 6
C57 C 0.854(3) 0.2296(7) 0.3604(12) 0.0398(13) Uiso 0.25 1 d P D 6
H57A H 0.8910 0.2008 0.3603 0.048 Uiso 0.25 1 calc PR D 6
H57B H 0.9015 0.2431 0.3231 0.048 Uiso 0.25 1 calc PR D 6
C58 C 0.648(3) 0.2250(7) 0.4691(12) 0.0398(13) Uiso 0.25 1 d P D 7
H58A H 0.6040 0.1969 0.4645 0.048 Uiso 0.25 1 calc PR D 7
H58B H 0.6050 0.2356 0.5092 0.048 Uiso 0.25 1 calc PR D 7
C59 C 0.848(4) 0.2240(8) 0.4706(13) 0.0398(13) Uiso 0.25 1 d P D 7
H59A H 0.8913 0.1959 0.4661 0.048 Uiso 0.25 1 calc PR D 7
H59B H 0.8923 0.2350 0.5105 0.048 Uiso 0.25 1 calc PR D 7
C60 C 0.851(4) 0.2123(8) 0.4249(14) 0.0398(13) Uiso 0.25 1 d P D 8
H60A H 0.8907 0.2021 0.4658 0.048 Uiso 0.25 1 calc PR D 8
H60B H 0.9026 0.1944 0.3927 0.048 Uiso 0.25 1 calc PR D 8
C61 C 0.644(4) 0.2095(8) 0.4212(13) 0.0398(13) Uiso 0.25 1 d P D 8
H61A H 0.6086 0.1941 0.3838 0.048 Uiso 0.25 1 calc PR D 8
H61B H 0.5982 0.1952 0.4582 0.048 Uiso 0.25 1 calc PR D 8
O7 O 0.7380(13) 0.0559(2) 0.5504(3) 0.0555(18) Uani 0.50 1 d PU E 1
C31 C 0.746(3) 0.0124(4) 0.6345(7) 0.084(4) Uani 0.50 1 d PU E 1
H31A H 0.7554 0.0128 0.6798 0.126 Uiso 0.50 1 calc PR E 1
H31B H 0.8462 -0.0027 0.6173 0.126 Uiso 0.50 1 calc PR E 1
H31C H 0.6361 -0.0008 0.6222 0.126 Uiso 0.50 1 calc PR E 1
C32 C 0.749(3) 0.0515(4) 0.6122(6) 0.082(4) Uani 0.50 1 d PU E 1
H32A H 0.6491 0.0663 0.6311 0.099 Uiso 0.50 1 calc PR E 1
H32B H 0.8585 0.0646 0.6265 0.099 Uiso 0.50 1 calc PR E 1
C33 C 0.713(2) 0.0971(5) 0.5266(7) 0.089(5) Uani 0.50 1 d PU E 1
H33A H 0.8049 0.1151 0.5444 0.107 Uiso 0.50 1 calc PR E 1
H33B H 0.5969 0.1074 0.5398 0.107 Uiso 0.50 1 calc PR E 1
C34 C 0.725(2) 0.0980(4) 0.4528(6) 0.076(4) Uani 0.50 1 d PU E 1
H34A H 0.7116 0.1260 0.4381 0.114 Uiso 0.50 1 calc PR E 1
H34B H 0.6317 0.0811 0.4351 0.114 Uiso 0.50 1 calc PR E 1
H34C H 0.8402 0.0876 0.4397 0.114 Uiso 0.50 1 calc PR E 1
O8 O -0.180(3) 0.2500 0.6364(12) 0.066(7) Uani 0.25 2 d SPU . 2
C35 C -0.179(4) 0.3167(8) 0.6354(13) 0.066(7) Uani 0.25 1 d PU . 2
H35A H -0.0926 0.3385 0.6416 0.099 Uiso 0.25 1 calc PR . 2
H35B H -0.2761 0.3201 0.6647 0.099 Uiso 0.25 1 calc PR . 2
H35C H -0.2242 0.3179 0.5929 0.099 Uiso 0.25 1 calc PR . 2
C36 C -0.102(4) 0.2811(10) 0.6451(16) 0.082(9) Uani 0.25 1 d PU . 2
H36A H 0.0049 0.2803 0.6187 0.098 Uiso 0.25 1 calc PR . 2
H36B H -0.0606 0.2808 0.6887 0.098 Uiso 0.25 1 calc PR . 2
N1 N -0.0722(6) 0.09301(14) 0.8349(3) 0.0378(11) Uani 1 1 d . . .
N2 N -0.4147(6) 0.09354(13) 0.8348(3) 0.0398(12) Uani 1 1 d . . .
N3 N 0.5737(8) 0.2500 0.4185(3) 0.0389(16) Uani 1 2 d S . .
N4 N 0.9137(8) 0.2500 0.4168(4) 0.0394(16) Uani 1 2 d S . .
O1 O 0.2567(5) 0.03376(7) 0.81499(11) 0.0271(6) Uani 1 1 d . A .
O2 O 0.2535(6) 0.10707(7) 0.75032(11) 0.0279(6) Uani 1 1 d . A .
O3 O 0.2449(6) 0.20934(7) 0.47928(10) 0.0257(5) Uani 1 1 d . . .
O4 O 0.2428(6) 0.20921(7) 0.34890(11) 0.0291(6) Uani 1 1 d . . .
O5 O 0.2573(6) 0.07455(7) 0.92369(11) 0.0333(7) Uani 1 1 d . B .
O6 O 0.2571(6) 0.14795(7) 0.85843(11) 0.0270(6) Uani 1 1 d . B .
Cu1 Cu 0.25558(10) 0.090848(11) 0.83695(2) 0.02422(14) Uani 1 1 d . . .
Cu2 Cu 0.24448(13) 0.2500 0.41420(3) 0.02301(16) Uani 1 2 d S . .

loop_
_atom_site_aniso_label
_atom_site_aniso_U_11
_atom_site_aniso_U_22
_atom_site_aniso_U_33
_atom_site_aniso_U_23
_atom_site_aniso_U_13
_atom_site_aniso_U_12
C5 0.0300(19) 0.0197(15) 0.0262(18) 0.0021(14) -0.002(3) 0.002(2)
C6 0.045(2) 0.0173(16) 0.0223(17) -0.0014(13) -0.001(3) -0.006(3)
C7 0.0318(19) 0.0190(16) 0.0216(17) 0.0039(13) -0.003(3) 0.003(2)
C8 0.036(2) 0.0238(17) 0.0236(17) 0.0019(14) -0.002(3) -0.008(3)
C11 0.0285(19) 0.0248(16) 0.0199(17) 0.0006(13) 0.006(2) -0.006(2)
C14 0.026(2) 0.0205(16) 0.0228(17) 0.0013(13) -0.003(2) -0.004(2)
C15 0.045(2) 0.0241(17) 0.0207(17) 0.0005(14) 0.001(3) 0.011(3)
C16 0.037(2) 0.0251(18) 0.0205(16) -0.0047(14) 0.005(3) 0.000(3)
C25 0.052(3) 0.0226(17) 0.0208(18) 0.0036(14) 0.003(3) 0.001(3)
C26 0.046(2) 0.0182(16) 0.0202(17) -0.0021(13) -0.004(3) 0.002(3)
C27 0.028(2) 0.0185(15) 0.0228(17) -0.0009(13) 0.004(2) -0.001(2)
C28 0.024(2) 0.0161(15) 0.0248(18) 0.0016(13) 0.003(2) 0.0022(19)
O7 0.049(3) 0.067(4) 0.051(3) -0.003(3) -0.007(4) 0.002(4)
C31 0.089(5) 0.081(5) 0.081(5) 0.011(4) 0.001(5) -0.003(5)
C32 0.081(5) 0.089(5) 0.076(5) 0.006(4) 0.002(5) 0.003(5)
C33 0.087(7) 0.090(6) 0.090(6) -0.005(4) 0.008(5) 0.009(5)
C34 0.080(6) 0.074(5) 0.074(5) -0.006(4) -0.009(4) 0.003(4)
O8 0.063(8) 0.072(8) 0.063(8) 0.000 0.002(5) 0.000
C35 0.066(8) 0.069(8) 0.065(8) -0.008(5) 0.001(5) -0.003(5)
C36 0.080(10) 0.085(10) 0.080(10) -0.001(5) -0.001(5) 0.005(5)
N1 0.032(2) 0.036(3) 0.045(3) 0.000(2) 0.002(2) -0.0055(19)
N2 0.034(2) 0.029(2) 0.057(3) 0.002(2) 0.000(2) -0.0040(19)
N3 0.030(3) 0.053(4) 0.034(4) 0.000 0.004(3) 0.000
N4 0.036(4) 0.044(4) 0.038(4) 0.000 0.004(3) 0.000
O1 0.0421(16) 0.0174(11) 0.0217(12) 0.0032(9) -0.0051(18) -0.0037(18)
O2 0.0476(16) 0.0162(11) 0.0198(12) 0.0013(9) 0.0024(19) -0.0062(19)
O3 0.0405(15) 0.0211(11) 0.0155(12) -0.0023(9) 0.0015(18) 0.0034(18)
O4 0.0489(17) 0.0224(12) 0.0160(12) -0.0019(9) 0.0034(19) -0.0021(18)
O5 0.0627(19) 0.0186(12) 0.0186(13) 0.0030(10) -0.005(2) -0.001(2)
O6 0.0454(16) 0.0150(11) 0.0207(12) 0.0015(9) 0.0013(18) -0.0026(18)
Cu1 0.0410(3) 0.0140(2) 0.0177(2) 0.00153(15) -0.0001(3) -0.0018(3)
Cu2 0.0369(4) 0.0184(3) 0.0138(3) 0.000 0.0013(4) 0.000

loop_
_atom_type_symbol
_atom_type_description
_atom_type_scat_dispersion_real
_atom_type_scat_dispersion_imag
_atom_type_scat_source
C C 0.0033 0.0016 'International Tables Vol C Tables 4.2.6.8 and 6.1.1.4'
H H 0.0000 0.0000 'International Tables Vol C Tables 4.2.6.8 and 6.1.1.4'
N N 0.0061 0.0033 'International Tables Vol C Tables 4.2.6.8 and 6.1.1.4'
O O 0.0106 0.0060 'International Tables Vol C Tables 4.2.6.8 and 6.1.1.4'
Cu Cu 0.3201 1.2651 'International Tables Vol C Tables 4.2.6.8 and 6.1.1.4'

loop_
_geom_angle_atom_site_label_1
_geom_angle_atom_site_label_2
_geom_angle_atom_site_label_3
_geom_angle
_geom_angle_site_symmetry_1
_geom_angle_site_symmetry_3
_geom_angle_publ_flag
C2 C4 C5 110.2(8) . . ?
C2 C4 C3 115.9(8) . . ?
C5 C4 C3 113.7(8) . . ?
C2 C4 C1 108.1(7) . . ?
C5 C4 C1 103.9(7) . . ?
C3 C4 C1 103.9(7) . . ?
C4A C1A H1A1 109.5 . . ?
C4A C1A H1A2 109.5 . . ?
H1A1 C1A H1A2 109.5 . . ?
C4A C1A H1A3 109.5 . . ?
H1A1 C1A H1A3 109.5 . . ?
H1A2 C1A H1A3 109.5 . . ?
C4A C2A H2A1 109.5 . . ?
C4A C2A H2A2 109.5 . . ?
H2A1 C2A H2A2 109.5 . . ?
C4A C2A H2A3 109.5 . . ?
H2A1 C2A H2A3 109.5 . . ?
H2A2 C2A H2A3 109.5 . . ?
C4A C3A H3A1 109.5 . . ?
C4A C3A H3A2 109.5 . . ?
H3A1 C3A H3A2 109.5 . . ?
C4A C3A H3A3 109.5 . . ?
H3A1 C3A H3A3 109.5 . . ?
H3A2 C3A H3A3 109.5 . . ?
C1A C4A C3A 109.2(11) . . ?
C1A C4A C5 111.5(11) . . ?
C3A C4A C5 108.2(10) . . ?
C1A C4A C2A 114.2(11) . . ?
C3A C4A C2A 103.1(10) . . ?
C5 C4A C2A 110.2(12) . . ?
O1 C5 C6 124.5(3) . . ?
O1 C5 C4 115.1(5) . . ?
C6 C5 C4 120.3(5) . . ?
O1 C5 C4A 112.9(6) . . ?
C6 C5 C4A 121.9(6) . . ?
C5 C6 C7 124.1(3) . . ?
C5 C6 H6 117.9 . . ?
C7 C6 H6 117.9 . . ?
O2 C7 C6 125.8(3) . . ?
O2 C7 C8 114.8(3) . . ?
C6 C7 C8 119.4(3) . . ?
C9A C8 C13A 121.1(7) . . ?
C13A C8 C9 111.6(6) . . ?
C9A C8 C13 112.2(6) . . ?
C9 C8 C13 119.1(6) . . ?
C9A C8 C7 122.5(6) . . ?
C13A C8 C7 116.3(6) . . ?
C9 C8 C7 123.0(5) . . ?
C13 C8 C7 117.9(5) . . ?
C8 C9 C10 120.1(7) . . ?
C8 C9 H9 119.9 . . ?
C10 C9 H9 119.9 . . ?
C11 C10 C9 120.5(7) . . ?
C11 C10 H10 119.7 . . ?
C9 C10 H10 119.7 . . ?
C13 C12 C11 120.1(7) . . ?
C13 C12 H12 120.0 . . ?
C11 C12 H12 120.0 . . ?
C12 C13 C8 120.4(7) . . ?
C12 C13 H13 119.8 . . ?
C8 C13 H13 119.8 . . ?
C8 C9A C10A 118.5(9) . . ?
C8 C9A H9A 120.8 . . ?
C10A C9A H9A 120.8 . . ?
C11 C10A C9A 122.4(9) . . ?
C11 C10A H10A 118.8 . . ?
C9A C10A H10A 118.8 . . ?
C11 C12A C13A 121.2(9) . . ?
C11 C12A H12A 119.4 . . ?
C13A C12A H12A 119.4 . . ?
C8 C13A C12A 118.2(10) . . ?
C8 C13A H13A 120.9 . . ?
C12A C13A H13A 120.9 . . ?
C10 C11 C12A 112.6(6) . . ?
C12A C11 C10A 118.0(7) . . ?
C10 C11 C12 119.6(5) . . ?
C10A C11 C12 111.0(6) . . ?
C10 C11 C14 121.9(5) . . ?
C12A C11 C14 117.8(5) . . ?
C10A C11 C14 124.1(5) . . ?
C12 C11 C14 118.5(4) . . ?
O3 C14 C15 125.9(3) . . ?
O3 C14 C11 114.6(3) . . ?
C15 C14 C11 119.2(3) . . ?
C14 C15 C16 124.1(3) . . ?
C14 C15 H15 118.0 . . ?
C16 C15 H15 118.0 . . ?
O4 C16 C15 124.8(3) . . ?
O4 C16 C17 114.6(4) . . ?
C15 C16 C17 120.5(4) . . ?
O4 C16 C17A 113.6(8) . . ?
C15 C16 C17A 121.0(8) . . ?
C16 C17 C18 110.0(7) . . ?
C16 C17 C20 113.5(8) . . ?
C18 C17 C20 113.5(7) . . ?
C16 C17 C19 106.4(7) . . ?
C18 C17 C19 109.0(7) . . ?
C20 C17 C19 104.0(7) . . ?
C18A C17A C20A 116.4(15) . . ?
C18A C17A C16 111.6(15) . . ?
C20A C17A C16 109.7(17) . . ?
C18A C17A C19A 110.2(14) . . ?
C20A C17A C19A 103.3(13) . . ?
C16 C17A C19A 104.7(13) . . ?
C17A C18A H18D 109.5 . . ?
C17A C18A H18E 109.5 . . ?
H18D C18A H18E 109.5 . . ?
C17A C18A H18F 109.5 . . ?
H18D C18A H18F 109.5 . . ?
H18E C18A H18F 109.5 . . ?
C17A C19A H19D 109.5 . . ?
C17A C19A H19E 109.5 . . ?
H19D C19A H19E 109.5 . . ?
C17A C19A H19F 109.5 . . ?
H19D C19A H19F 109.5 . . ?
H19E C19A H19F 109.5 . . ?
C17A C20A H20D 109.5 . . ?
C17A C20A H20E 109.5 . . ?
H20D C20A H20E 109.5 . . ?
C17A C20A H20F 109.5 . . ?
H20D C20A H20F 109.5 . . ?
H20E C20A H20F 109.5 . . ?
C21 C24 C23 116.5(10) . . ?
C21 C24 C22 107.9(9) . . ?
C23 C24 C22 102.3(8) . . ?
C21 C24 C25 111.6(9) . . ?
C23 C24 C25 113.1(10) . . ?
C22 C24 C25 104.0(8) . . ?
C24A C21A H21D 109.5 . . ?
C24A C21A H21E 109.5 . . ?
H21D C21A H21E 109.5 . . ?
C24A C21A H21F 109.5 . . ?
H21D C21A H21F 109.5 . . ?
H21E C21A H21F 109.5 . . ?
C24A C22A H22D 109.5 . . ?
C24A C22A H22E 109.5 . . ?
H22D C22A H22E 109.5 . . ?
C24A C22A H22F 109.5 . . ?
H22D C22A H22F 109.5 . . ?
H22E C22A H22F 109.5 . . ?
C24A C23A H23D 109.5 . . ?
C24A C23A H23E 109.5 . . ?
H23D C23A H23E 109.5 . . ?
C24A C23A H23F 109.5 . . ?
H23D C23A H23F 109.5 . . ?
H23E C23A H23F 109.5 . . ?
C21A C24A C22A 108.0(9) . . ?
C21A C24A C25 107.7(9) . . ?
C22A C24A C25 110.7(9) . . ?
C21A C24A C23A 104.9(9) . . ?
C22A C24A C23A 115.4(9) . . ?
C25 C24A C23A 109.7(10) . . ?
O5 C25 C26 125.8(3) . . ?
O5 C25 C24 113.1(5) . . ?
C26 C25 C24 120.5(5) . . ?
O5 C25 C24A 112.7(5) . . ?
C26 C25 C24A 120.5(5) . . ?
C25 C26 C27 124.1(3) . . ?
C25 C26 H26 118.0 . . ?
C27 C26 H26 118.0 . . ?
O6 C27 C26 125.7(3) . . ?
O6 C27 C28 113.9(3) . . ?
C26 C27 C28 120.5(3) . . ?
C29 C28 C30A 112.8(7) . . ?
C29 C28 C30 116.5(8) . . ?
C30A C28 C29A 119.7(5) . . ?
C30 C28 C29A 106.1(6) . . ?
C29 C28 C27 119.9(6) . . ?
C30A C28 C27 122.8(4) . . ?
C30 C28 C27 120.5(6) . . ?
C29A C28 C27 117.4(4) . . ?
C30 C30 C28 119.2(5) 4_565 . ?
C30 C30 H30A 120.4 4_565 . ?
C28 C30 H30A 120.4 . . ?
C28 C29 C29 121.8(6) . 4_565 ?
C28 C29 H29 119.1 . . ?
C29 C29 H29 119.1 4_565 . ?
C30A C30A C28 120.5(3) 4_565 . ?
C30A C30A H30B 119.7 4_565 . ?
C28 C30A H30B 119.7 . . ?
C29A C29A C28 119.7(3) 4_565 . ?
C29A C29A H29A 120.1 4_565 . ?
C28 C29A H29A 120.1 . . ?
N2 C37 C40 110.1(10) . . ?
N2 C37 H37A 109.6 . . ?
C40 C37 H37A 109.6 . . ?
N2 C37 H37B 109.6 . . ?
C40 C37 H37B 109.6 . . ?
H37A C37 H37B 108.2 . . ?
N2 C38 C41 109.5(9) . . ?
N2 C38 H38A 109.8 . . ?
C41 C38 H38A 109.8 . . ?
N2 C38 H38B 109.8 . . ?
C41 C38 H38B 109.8 . . ?
H38A C38 H38B 108.2 . . ?
N2 C39 C42 107.6(10) . . ?
N2 C39 H39A 110.2 . . ?
C42 C39 H39A 110.2 . . ?
N2 C39 H39B 110.2 . . ?
C42 C39 H39B 110.2 . . ?
H39A C39 H39B 108.5 . . ?
N1 C40 C37 112.0(11) . . ?
N1 C40 H40A 109.2 . . ?
C37 C40 H40A 109.2 . . ?
N1 C40 H40B 109.2 . . ?
C37 C40 H40B 109.2 . . ?
H40A C40 H40B 107.9 . . ?
N1 C41 C38 108.1(9) . . ?
N1 C41 H41A 110.1 . . ?
C38 C41 H41A 110.1 . . ?
N1 C41 H41B 110.1 . . ?
C38 C41 H41B 110.1 . . ?
H41A C41 H41B 108.4 . . ?
N1 C42 C39 108.6(10) . . ?
N1 C42 H42A 110.0 . . ?
C39 C42 H42A 110.0 . . ?
N1 C42 H42B 110.0 . . ?
C39 C42 H42B 110.0 . . ?
H42A C42 H42B 108.4 . . ?
C46 C43 N2 103.5(14) . . ?
C46 C43 H43A 111.1 . . ?
N2 C43 H43A 111.1 . . ?
C46 C43 H43B 111.1 . . ?
N2 C43 H43B 111.1 . . ?
H43A C43 H43B 109.0 . . ?
N2 C44 C47 101.5(12) . . ?
N2 C44 H44A 111.5 . . ?
C47 C44 H44A 111.5 . . ?
N2 C44 H44B 111.5 . . ?
C47 C44 H44B 111.5 . . ?
H44A C44 H44B 109.3 . . ?
N2 C45 C48 112.3(15) . . ?
N2 C45 H45A 109.1 . . ?
C48 C45 H45A 109.1 . . ?
N2 C45 H45B 109.1 . . ?
C48 C45 H45B 109.1 . . ?
H45A C45 H45B 107.9 . . ?
N1 C46 C43 112.5(14) . . ?
N1 C46 H46A 109.1 . . ?
C43 C46 H46A 109.1 . . ?
N1 C46 H46B 109.1 . . ?
C43 C46 H46B 109.1 . . ?
H46A C46 H46B 107.8 . . ?
N1 C47 C44 106.6(12) . . ?
N1 C47 H47A 110.4 . . ?
C44 C47 H47A 110.4 . . ?
N1 C47 H47B 110.4 . . ?
C44 C47 H47B 110.4 . . ?
H47A C47 H47B 108.6 . . ?
N1 C48 C45 106.3(13) . . ?
N1 C48 H48A 110.5 . . ?
C45 C48 H48A 110.5 . . ?
N1 C48 H48B 110.5 . . ?
C45 C48 H48B 110.5 . . ?
H48A C48 H48B 108.7 . . ?
N3 C62 C49 102(2) . . ?
N3 C62 H62A 111.4 . . ?
C49 C62 H62A 111.4 . . ?
N3 C62 H62B 111.4 . . ?
C49 C62 H62B 111.4 . . ?
H62A C62 H62B 109.3 . . ?
N4 C49 C62 124(3) . . ?
N4 C49 H49A 106.3 . . ?
C62 C49 H49A 106.3 . . ?
N4 C49 H49B 106.3 . . ?
C62 C49 H49B 106.3 . . ?
H49A C49 H49B 106.4 . . ?
N4 C50 C51 114(3) . . ?
N4 C50 H50A 108.8 . . ?
C51 C50 H50A 108.8 . . ?
N4 C50 H50B 108.8 . . ?
C51 C50 H50B 108.8 . . ?
H50A C50 H50B 107.7 . . ?
N3 C51 C50 108(3) . . ?
N3 C51 H51A 110.0 . . ?
C50 C51 H51A 110.0 . . ?
N3 C51 H51B 110.0 . . ?
C50 C51 H51B 110.0 . . ?
H51A C51 H51B 108.4 . . ?
C53 C52 N4 106.3(17) . . ?
C53 C52 H52A 110.5 . . ?
N4 C52 H52A 110.5 . . ?
C53 C52 H52B 110.5 . . ?
N4 C52 H52B 110.5 . . ?
H52A C52 H52B 108.7 . . ?
C52 C53 N3 113(2) . . ?
C52 C53 H53A 109.0 . . ?
N3 C53 H53A 109.0 . . ?
C52 C53 H53B 109.0 . . ?
N3 C53 H53B 109.0 . . ?
H53A C53 H53B 107.8 . . ?
N3 C54 C55 112(3) . . ?
N3 C54 H54A 109.3 . . ?
C55 C54 H54A 109.3 . . ?
N3 C54 H54B 109.3 . . ?
C55 C54 H54B 109.3 . . ?
H54A C54 H54B 107.9 . . ?
N4 C55 C54 111(3) . . ?
N4 C55 H55A 109.5 . . ?
C54 C55 H55A 109.5 . . ?
N4 C55 H55B 109.5 . . ?
C54 C55 H55B 109.5 . . ?
H55A C55 H55B 108.0 . . ?
N3 C56 C57 115(2) . . ?
N3 C56 H56A 108.5 . . ?
C57 C56 H56A 108.5 . . ?
N3 C56 H56B 108.5 . . ?
C57 C56 H56B 108.5 . . ?
H56A C56 H56B 107.5 . . ?
N4 C57 C56 105(2) . . ?
N4 C57 H57A 110.8 . . ?
C56 C57 H57A 110.8 . . ?
N4 C57 H57B 110.8 . . ?
C56 C57 H57B 110.8 . . ?
H57A C57 H57B 108.9 . . ?
N3 C58 C59 114(2) . . ?
N3 C58 H58A 108.7 . . ?
C59 C58 H58A 108.7 . . ?
N3 C58 H58B 108.7 . . ?
C59 C58 H58B 108.7 . . ?
H58A C58 H58B 107.6 . . ?
C58 C59 N4 107(2) . . ?
C58 C59 H59A 110.3 . . ?
N4 C59 H59A 110.3 . . ?
C58 C59 H59B 110.3 . . ?
N4 C59 H59B 110.3 . . ?
H59A C59 H59B 108.5 . . ?
N4 C60 C61 113(2) . . ?
N4 C60 H60A 108.9 . . ?
C61 C60 H60A 108.9 . . ?
N4 C60 H60B 108.9 . . ?
C61 C60 H60B 108.9 . . ?
H60A C60 H60B 107.7 . . ?
N3 C61 C60 109(2) . . ?
N3 C61 H61A 110.0 . . ?
C60 C61 H61A 110.0 . . ?
N3 C61 H61B 110.0 . . ?
C60 C61 H61B 110.0 . . ?
H61A C61 H61B 108.4 . . ?
C32 O7 C33 117.1(10) . . ?
C32 C31 H31A 109.5 . . ?
C32 C31 H31B 109.5 . . ?
H31A C31 H31B 109.5 . . ?
C32 C31 H31C 109.5 . . ?
H31A C31 H31C 109.5 . . ?
H31B C31 H31C 109.5 . . ?
O7 C32 C31 116.6(13) . . ?
O7 C32 H32A 108.1 . . ?
C31 C32 H32A 108.1 . . ?
O7 C32 H32B 108.1 . . ?
C31 C32 H32B 108.1 . . ?
H32A C32 H32B 107.3 . . ?
O7 C33 C34 111.1(11) . . ?
O7 C33 H33A 109.4 . . ?
C34 C33 H33A 109.4 . . ?
O7 C33 H33B 109.4 . . ?
C34 C33 H33B 109.4 . . ?
H33A C33 H33B 108.0 . . ?
C33 C34 H34A 109.5 . . ?
C33 C34 H34B 109.5 . . ?
H34A C34 H34B 109.5 . . ?
C33 C34 H34C 109.5 . . ?
H34A C34 H34C 109.5 . . ?
H34B C34 H34C 109.5 . . ?
C36 O8 C36 118(4) 4_565 . ?
C36 C35 H35A 109.5 . . ?
C36 C35 H35B 109.5 . . ?
H35A C35 H35B 109.5 . . ?
C36 C35 H35C 109.5 . . ?
H35A C35 H35C 109.5 . . ?
H35B C35 H35C 109.5 . . ?
O8 C36 C35 121(3) . . ?
O8 C36 H36A 107.1 . . ?
C35 C36 H36A 107.1 . . ?
O8 C36 H36B 107.1 . . ?
C35 C36 H36B 107.1 . . ?
H36A C36 H36B 106.8 . . ?
C47 N1 C41 60.3(9) . . ?
C47 N1 C40 130.5(9) . . ?
C41 N1 C40 118.0(8) . . ?
C47 N1 C48 108.0(11) . . ?
C41 N1 C48 135.2(9) . . ?
C47 N1 C46 108.0(10) . . ?
C41 N1 C46 52.8(8) . . ?
C40 N1 C46 70.6(9) . . ?
C48 N1 C46 101.5(10) . . ?
C41 N1 C42 103.0(7) . . ?
C40 N1 C42 100.2(7) . . ?
C48 N1 C42 68.4(8) . . ?
C46 N1 C42 135.5(8) . . ?
C47 N1 Cu1 113.9(7) . . ?
C41 N1 Cu1 110.0(5) . . ?
C40 N1 Cu1 112.1(6) . . ?
C48 N1 Cu1 113.7(7) . . ?
C46 N1 Cu1 110.8(7) . . ?
C42 N1 Cu1 112.8(5) . . ?
C45 N2 C38 134.5(9) . . ?
C45 N2 C44 120.7(11) . . ?
C38 N2 C44 48.2(8) . . ?
C38 N2 C37 109.0(8) . . ?
C44 N2 C37 136.0(9) . . ?
C45 N2 C39 68.0(9) . . ?
C38 N2 C39 106.4(7) . . ?
C44 N2 C39 60.9(8) . . ?
C37 N2 C39 107.6(7) . . ?
C45 N2 C43 105.2(10) . . ?
C38 N2 C43 49.9(8) . . ?
C44 N2 C43 96.9(10) . . ?
C37 N2 C43 65.0(8) . . ?
C39 N2 C43 141.2(8) . . ?
C62 N3 C56 133.1(14) . . ?
C62 N3 C56 133.1(14) . 4_565 ?
C56 N3 C56 46(2) . 4_565 ?
C62 N3 C61 81.1(12) . . ?
C56 N3 C61 62.4(14) . . ?
C56 N3 C61 104.8(17) 4_565 . ?
C62 N3 C61 81.1(12) . 4_565 ?
C56 N3 C61 104.8(17) . 4_565 ?
C56 N3 C61 62.4(14) 4_565 4_565 ?
C61 N3 C61 136(2) . 4_565 ?
C62 N3 C53 114.9(12) . . ?
C56 N3 C53 69.5(16) 4_565 . ?
C61 N3 C53 123.1(16) 4_565 . ?
C62 N3 C53 114.9(12) . 4_565 ?
C56 N3 C53 69.5(16) . 4_565 ?
C61 N3 C53 123.1(16) . 4_565 ?
C53 N3 C53 92(2) . 4_565 ?
C62 N3 C54 61.7(11) . . ?
C56 N3 C54 80.9(14) . . ?
C56 N3 C54 119.8(17) 4_565 . ?
C61 N3 C54 128.7(14) 4_565 . ?
C53 N3 C54 56.9(13) . . ?
C53 N3 C54 132.1(16) 4_565 . ?
C62 N3 C54 61.7(11) . 4_565 ?
C56 N3 C54 119.8(17) . 4_565 ?
C56 N3 C54 80.9(14) 4_565 4_565 ?
C61 N3 C54 128.7(14) . 4_565 ?
C53 N3 C54 132.1(16) . 4_565 ?
C53 N3 C54 56.9(13) 4_565 4_565 ?
C54 N3 C54 115(2) . 4_565 ?
C62 N3 C51 142.6(18) . . ?
C61 N3 C51 85.3(13) . . ?
C61 N3 C51 85.3(13) 4_565 . ?
C53 N3 C51 48.0(10) . . ?
C53 N3 C51 48.0(10) 4_565 . ?
C54 N3 C51 103.1(14) . . ?
C54 N3 C51 103.1(14) 4_565 . ?
C56 N3 C58 134.2(16) . 4_565 ?
C56 N3 C58 105.3(13) 4_565 4_565 ?
C61 N3 C58 110.3(16) . 4_565 ?
C61 N3 C58 46.5(14) 4_565 4_565 ?
C53 N3 C58 132.6(14) . 4_565 ?
C53 N3 C58 82.7(13) 4_565 4_565 ?
C54 N3 C58 92.9(16) . 4_565 ?
C51 N3 C58 125.0(15) . 4_565 ?
C56 N3 C58 105.3(13) . . ?
C56 N3 C58 134.2(16) 4_565 . ?
C61 N3 C58 46.5(14) . . ?
C61 N3 C58 110.3(16) 4_565 . ?
C53 N3 C58 82.7(13) . . ?
C53 N3 C58 132.6(14) 4_565 . ?
C54 N3 C58 92.9(16) 4_565 . ?
C51 N3 C58 125.0(15) . . ?
C58 N3 C58 68(2) 4_565 . ?
C60 N4 C60 136(2) . 4_565 ?
C60 N4 C49 73.9(13) . . ?
C60 N4 C49 73.9(13) 4_565 . ?
C60 N4 C55 123.8(16) 4_565 . ?
C49 N4 C55 53.8(11) . . ?
C60 N4 C55 123.8(16) . 4_565 ?
C49 N4 C55 53.8(11) . 4_565 ?
C55 N4 C55 107(2) . 4_565 ?
C60 N4 C57 64.6(16) . . ?
C60 N4 C57 115.2(17) 4_565 . ?
C49 N4 C57 126.3(14) . . ?
C55 N4 C57 85.5(14) . . ?
C55 N4 C57 131.3(16) 4_565 . ?
C60 N4 C57 115.2(17) . 4_565 ?
C60 N4 C57 64.6(16) 4_565 4_565 ?
C49 N4 C57 126.3(14) . 4_565 ?
C55 N4 C57 131.3(16) . 4_565 ?
C55 N4 C57 85.5(14) 4_565 4_565 ?
C57 N4 C57 54.9(19) . 4_565 ?
C60 N4 C50 88.8(14) . . ?
C60 N4 C50 88.8(14) 4_565 . ?
C49 N4 C50 128.9(18) . . ?
C55 N4 C50 107.5(14) . . ?
C55 N4 C50 107.5(14) 4_565 . ?
C60 N4 C59 107.9(18) . 4_565 ?
C55 N4 C59 88.2(16) . 4_565 ?
C57 N4 C59 142.2(15) . 4_565 ?
C57 N4 C59 105.8(13) 4_565 4_565 ?
C50 N4 C59 124.6(14) . 4_565 ?
C60 N4 C59 107.9(18) 4_565 . ?
C55 N4 C59 88.2(16) 4_565 . ?
C57 N4 C59 105.8(13) . . ?
C57 N4 C59 142.2(15) 4_565 . ?
C50 N4 C59 124.6(14) . . ?
C59 N4 C59 68(2) 4_565 . ?
C60 N4 C52 131.0(14) 4_565 . ?
C49 N4 C52 90.9(11) . . ?
C55 N4 C52 129.8(15) 4_565 . ?
C57 N4 C52 91.7(13) 4_565 . ?
C50 N4 C52 64.9(10) . . ?
C59 N4 C52 121.5(13) 4_565 . ?
C59 N4 C52 64.6(12) . . ?
C60 N4 C52 131.0(14) . 4_565 ?
C49 N4 C52 90.9(11) . 4_565 ?
C55 N4 C52 129.8(15) . 4_565 ?
C57 N4 C52 91.7(13) . 4_565 ?
C50 N4 C52 65.0(10) . 4_565 ?
C59 N4 C52 64.6(12) 4_565 4_565 ?
C59 N4 C52 121.5(13) . 4_565 ?
C52 N4 C52 115.8(16) . 4_565 ?
C5 O1 Cu1 127.5(2) . . ?
C7 O2 Cu1 126.1(2) . . ?
C14 O3 Cu2 125.8(2) . . ?
C16 O4 Cu2 126.6(2) . . ?
C25 O5 Cu1 126.4(2) . . ?
C27 O6 Cu1 125.8(2) . . ?
O6 Cu1 O2 87.80(10) . . ?
O6 Cu1 O1 179.34(17) . . ?
O2 Cu1 O1 91.90(10) . . ?
O6 Cu1 O5 92.26(10) . . ?
O2 Cu1 O5 179.90(17) . . ?
O1 Cu1 O5 88.04(10) . . ?
O6 Cu1 N1 88.95(17) . . ?
O2 Cu1 N1 88.24(18) . . ?
O1 Cu1 N1 91.63(17) . . ?
O5 Cu1 N1 91.69(19) . . ?
O6 Cu1 N2 113.36(7) . 3 ?
O2 Cu1 N2 25.69(7) . 3 ?
O1 Cu1 N2 66.32(7) . 3 ?
O5 Cu1 N2 154.26(8) . 3 ?
N1 Cu1 N2 91.30(13) . 3 ?
O3 Cu2 O3 87.46(13) . 4_565 ?
O3 Cu2 O4 92.54(10) . . ?
O3 Cu2 O4 179.73(18) 4_565 . ?
O3 Cu2 O4 179.73(18) . 4_565 ?
O3 Cu2 O4 92.54(10) 4_565 4_565 ?
O4 Cu2 O4 87.46(14) . 4_565 ?
O3 Cu2 N3 88.46(18) . . ?
O3 Cu2 N3 88.46(18) 4_565 . ?
O4 Cu2 N3 91.81(18) . . ?
O4 Cu2 N3 91.81(18) 4_565 . ?
O3 Cu2 N4 93.40(8) . 3 ?
O3 Cu2 N4 160.21(13) 4_565 3 ?
O4 Cu2 N4 19.52(14) . 3 ?
O4 Cu2 N4 86.51(9) 4_565 3 ?
N3 Cu2 N4 111.33(12) . 3 ?

loop_
_geom_bond_atom_site_label_1
_geom_bond_atom_site_label_2
_geom_bond_distance
_geom_bond_site_symmetry_2
_geom_bond_publ_flag
C1 C4 1.576(11) . ?
C1 H1A 0.9800 . ?
C1 H1B 0.9800 . ?
C1 H1C 0.9800 . ?
C2 C4 1.486(11) . ?
C2 H2A 0.9800 . ?
C2 H2B 0.9800 . ?
C2 H2C 0.9800 . ?
C3 C4 1.551(11) . ?
C3 H3A 0.9800 . ?
C3 H3B 0.9800 . ?
C3 H3C 0.9800 . ?
C4 C5 1.532(13) . ?
C1A C4A 1.527(13) . ?
C1A H1A1 0.9800 . ?
C1A H1A2 0.9800 . ?
C1A H1A3 0.9800 . ?
C2A C4A 1.546(15) . ?
C2A H2A1 0.9800 . ?
C2A H2A2 0.9800 . ?
C2A H2A3 0.9800 . ?
C3A C4A 1.538(14) . ?
C3A H3A1 0.9800 . ?
C3A H3A2 0.9800 . ?
C3A H3A3 0.9800 . ?
C4A C5 1.545(19) . ?
C5 O1 1.261(4) . ?
C5 C6 1.393(5) . ?
C6 C7 1.407(5) . ?
C6 H6 0.9500 . ?
C7 O2 1.264(4) . ?
C7 C8 1.506(5) . ?
C8 C9A 1.385(12) . ?
C8 C13A 1.393(12) . ?
C8 C9 1.401(9) . ?
C8 C13 1.418(9) . ?
C9 C10 1.402(12) . ?
C9 H9 0.9500 . ?
C10 C11 1.376(9) . ?
C10 H10 0.9500 . ?
C12 C13 1.370(12) . ?
C12 C11 1.428(9) . ?
C12 H12 0.9500 . ?
C13 H13 0.9500 . ?
C9A C10A 1.398(15) . ?
C9A H9A 0.9500 . ?
C10A C11 1.387(11) . ?
C10A H10A 0.9500 . ?
C12A C11 1.380(11) . ?
C12A C13A 1.426(16) . ?
C12A H12A 0.9500 . ?
C13A H13A 0.9500 . ?
C11 C14 1.491(5) . ?
C14 O3 1.266(4) . ?
C14 C15 1.399(5) . ?
C15 C16 1.410(5) . ?
C15 H15 0.9500 . ?
C16 O4 1.263(4) . ?
C16 C17 1.531(12) . ?
C16 C17A 1.55(3) . ?
C17 C18 1.535(10) . ?
C17 C20 1.538(9) . ?
C17 C19 1.541(10) . ?
C18 H18A 0.9800 . ?
C18 H18B 0.9800 . ?
C18 H18C 0.9800 . ?
C19 H19A 0.9800 . ?
C19 H19B 0.9800 . ?
C19 H19C 0.9800 . ?
C20 H20A 0.9800 . ?
C20 H20B 0.9800 . ?
C20 H20C 0.9800 . ?
C17A C18A 1.501(16) . ?
C17A C20A 1.549(17) . ?
C17A C19A 1.561(17) . ?
C18A H18D 0.9800 . ?
C18A H18E 0.9800 . ?
C18A H18F 0.9800 . ?
C19A H19D 0.9800 . ?
C19A H19E 0.9800 . ?
C19A H19F 0.9800 . ?
C20A H20D 0.9800 . ?
C20A H20E 0.9800 . ?
C20A H20F 0.9800 . ?
C21 C24 1.495(12) . ?
C21 H21A 0.9800 . ?
C21 H21B 0.9800 . ?
C21 H21C 0.9800 . ?
C22 C24 1.555(12) . ?
C22 H22A 0.9800 . ?
C22 H22B 0.9800 . ?
C22 H22C 0.9800 . ?
C23 C24 1.554(12) . ?
C23 H23A 0.9800 . ?
C23 H23B 0.9800 . ?
C23 H23C 0.9800 . ?
C24 C25 1.559(13) . ?
C21A C24A 1.498(12) . ?
C21A H21D 0.9800 . ?
C21A H21E 0.9800 . ?
C21A H21F 0.9800 . ?
C22A C24A 1.531(12) . ?
C22A H22D 0.9800 . ?
C22A H22E 0.9800 . ?
C22A H22F 0.9800 . ?
C23A C24A 1.575(13) . ?
C23A H23D 0.9800 . ?
C23A H23E 0.9800 . ?
C23A H23F 0.9800 . ?
C24A C25 1.563(14) . ?
C25 O5 1.258(4) . ?
C25 C26 1.387(5) . ?
C26 C27 1.396(5) . ?
C26 H26 0.9500 . ?
C27 O6 1.275(4) . ?
C27 C28 1.497(5) . ?
C28 C29 1.321(13) . ?
C28 C30A 1.387(8) . ?
C28 C30 1.415(12) . ?
C28 C29A 1.421(8) . ?
C30 C30 1.41(2) 4_565 ?
C30 H30A 0.9500 . ?
C29 C29 1.40(2) 4_565 ?
C29 H29 0.9500 . ?
C30A C30A 1.384(13) 4_565 ?
C30A H30B 0.9500 . ?
C29A C29A 1.384(15) 4_565 ?
C29A H29A 0.9500 . ?
C37 N2 1.461(13) . ?
C37 C40 1.542(13) . ?
C37 H37A 0.9900 . ?
C37 H37B 0.9900 . ?
C38 N2 1.431(12) . ?
C38 C41 1.587(14) . ?
C38 H38A 0.9900 . ?
C38 H38B 0.9900 . ?
C39 N2 1.520(13) . ?
C39 C42 1.570(14) . ?
C39 H39A 0.9900 . ?
C39 H39B 0.9900 . ?
C40 N1 1.441(13) . ?
C40 H40A 0.9900 . ?
C40 H40B 0.9900 . ?
C41 N1 1.415(12) . ?
C41 H41A 0.9900 . ?
C41 H41B 0.9900 . ?
C42 N1 1.558(13) . ?
C42 H42A 0.9900 . ?
C42 H42B 0.9900 . ?
C43 C46 1.57(2) . ?
C43 N2 1.579(18) . ?
C43 H43A 0.9900 . ?
C43 H43B 0.9900 . ?
C44 N2 1.451(17) . ?
C44 C47 1.653(15) . ?
C44 H44A 0.9900 . ?
C44 H44B 0.9900 . ?
C45 N2 1.386(18) . ?
C45 C48 1.57(2) . ?
C45 H45A 0.9900 . ?
C45 H45B 0.9900 . ?
C46 N1 1.536(18) . ?
C46 H46A 0.9900 . ?
C46 H46B 0.9900 . ?
C47 N1 1.397(17) . ?
C47 H47A 0.9900 . ?
C47 H47B 0.9900 . ?
C48 N1 1.510(18) . ?
C48 H48A 0.9900 . ?
C48 H48B 0.9900 . ?
C62 N3 1.42(3) . ?
C62 C49 1.503(18) . ?
C62 H62A 0.9900 . ?
C62 H62B 0.9900 . ?
C49 N4 1.37(3) . ?
C49 H49A 0.9900 . ?
C49 H49B 0.9900 . ?
C50 N4 1.47(4) . ?
C50 C51 1.52(4) . ?
C50 H50A 0.9900 . ?
C50 H50B 0.9900 . ?
C51 N3 1.48(4) . ?
C51 H51A 0.9900 . ?
C51 H51B 0.9900 . ?
C52 C53 1.35(3) . ?
C52 N4 1.65(2) . ?
C52 H52A 0.9900 . ?
C52 H52B 0.9900 . ?
C53 N3 1.46(2) . ?
C53 H53A 0.9900 . ?
C53 H53B 0.9900 . ?
C54 N3 1.46(3) . ?
C54 C55 1.51(3) . ?
C54 H54A 0.9900 . ?
C54 H54B 0.9900 . ?
C55 N4 1.44(3) . ?
C55 H55A 0.9900 . ?
C55 H55B 0.9900 . ?
C56 N3 1.43(3) . ?
C56 C57 1.60(3) . ?
C56 H56A 0.9900 . ?
C56 H56B 0.9900 . ?
C57 N4 1.46(3) . ?
C57 H57A 0.9900 . ?
C57 H57B 0.9900 . ?
C58 N3 1.48(3) . ?
C58 C59 1.52(3) . ?
C58 H58A 0.9900 . ?
C58 H58B 0.9900 . ?
C59 N4 1.53(3) . ?
C59 H59A 0.9900 . ?
C59 H59B 0.9900 . ?
C60 N4 1.34(3) . ?
C60 C61 1.58(3) . ?
C60 H60A 0.9900 . ?
C60 H60B 0.9900 . ?
C61 N3 1.44(3) . ?
C61 H61A 0.9900 . ?
C61 H61B 0.9900 . ?
O7 C32 1.343(14) . ?
O7 C33 1.464(16) . ?
C31 C32 1.377(18) . ?
C31 H31A 0.9800 . ?
C31 H31B 0.9800 . ?
C31 H31C 0.9800 . ?
C32 H32A 0.9900 . ?
C32 H32B 0.9900 . ?
C33 C34 1.596(19) . ?
C33 H33A 0.9900 . ?
C33 H33B 0.9900 . ?
C34 H34A 0.9800 . ?
C34 H34B 0.9800 . ?
C34 H34C 0.9800 . ?
O8 C36 1.20(3) 4_565 ?
O8 C36 1.20(3) . ?
C35 C36 1.33(4) . ?
C35 H35A 0.9800 . ?
C35 H35B 0.9800 . ?
C35 H35C 0.9800 . ?
C36 H36A 0.9900 . ?
C36 H36B 0.9900 . ?
N1 Cu1 2.491(4) . ?
N3 C56 1.43(3) 4_565 ?
N3 C61 1.44(3) 4_565 ?
N3 C53 1.46(2) 4_565 ?
N3 C54 1.46(3) 4_565 ?
N3 C58 1.48(3) 4_565 ?
N4 C60 1.34(3) 4_565 ?
N4 C55 1.44(3) 4_565 ?
N4 C57 1.46(3) 4_565 ?
N4 C59 1.53(3) 4_565 ?
N4 C52 1.65(2) 4_565 ?
O1 Cu1 1.943(2) . ?
O2 Cu1 1.943(2) . ?
O3 Cu2 1.942(2) . ?
O4 Cu2 1.948(2) . ?
O5 Cu1 1.946(2) . ?
O6 Cu1 1.941(2) . ?
Cu1 N2 36.574(7) 3 ?
Cu2 O3 1.942(2) 4_565 ?
Cu2 O4 1.948(2) 4_565 ?
Cu2 N4 25.886(6) 3 ?

loop_
_geom_torsion_atom_site_label_1
_geom_torsion_atom_site_label_2
_geom_torsion_atom_site_label_3
_geom_torsion_atom_site_label_4
_geom_torsion
_geom_torsion_site_symmetry_1
_geom_torsion_site_symmetry_2
_geom_torsion_site_symmetry_3
_geom_torsion_site_symmetry_4
_geom_torsion_publ_flag
C2 C4 C5 O1 59.3(8) . . . . ?
C3 C4 C5 O1 -168.6(6) . . . . ?
C1 C4 C5 O1 -56.3(8) . . . . ?
C2 C4 C5 C6 -117.8(8) . . . . ?
C3 C4 C5 C6 14.3(10) . . . . ?
C1 C4 C5 C6 126.6(7) . . . . ?
C2 C4 C5 C4A 141(5) . . . . ?
C3 C4 C5 C4A -87(4) . . . . ?
C1 C4 C5 C4A 25(4) . . . . ?
C1A C4A C5 O1 -67.9(11) . . . . ?
C3A C4A C5 O1 52.2(10) . . . . ?
C2A C4A C5 O1 164.2(8) . . . . ?
C1A C4A C5 C6 103.2(11) . . . . ?
C3A C4A C5 C6 -136.7(9) . . . . ?
C2A C4A C5 C6 -24.6(11) . . . . ?
C1A C4A C5 C4 -171(5) . . . . ?
C3A C4A C5 C4 -51(4) . . . . ?
C2A C4A C5 C4 61(4) . . . . ?
O1 C5 C6 C7 -2.6(10) . . . . ?
C4 C5 C6 C7 174.2(6) . . . . ?
C4A C5 C6 C7 -172.7(7) . . . . ?
C5 C6 C7 O2 3.2(11) . . . . ?
C5 C6 C7 C8 179.7(6) . . . . ?
O2 C7 C8 C9A 168.3(7) . . . . ?
C6 C7 C8 C9A -8.6(10) . . . . ?
O2 C7 C8 C13A -13.9(10) . . . . ?
C6 C7 C8 C13A 169.2(8) . . . . ?
O2 C7 C8 C9 -158.0(6) . . . . ?
C6 C7 C8 C9 25.1(9) . . . . ?
O2 C7 C8 C13 20.8(9) . . . . ?
C6 C7 C8 C13 -156.1(6) . . . . ?
C9A C8 C9 C10 -84.8(15) . . . . ?
C13A C8 C9 C10 31.3(9) . . . . ?
C13 C8 C9 C10 -1.9(9) . . . . ?
C7 C8 C9 C10 176.9(6) . . . . ?
C8 C9 C10 C11 1.6(9) . . . . ?
C11 C12 C13 C8 2.8(12) . . . . ?
C9A C8 C13 C12 30.0(11) . . . . ?
C13A C8 C13 C12 -83.9(15) . . . . ?
C9 C8 C13 C12 -0.4(11) . . . . ?
C7 C8 C13 C12 -179.2(7) . . . . ?
C13A C8 C9A C10A -1.0(11) . . . . ?
C9 C8 C9A C10A 76.4(15) . . . . ?
C13 C8 C9A C10A -34.1(10) . . . . ?
C7 C8 C9A C10A 176.7(8) . . . . ?
C8 C9A C10A C11 6.0(13) . . . . ?
C9A C8 C13A C12A -5.8(15) . . . . ?
C9 C8 C13A C12A -35.5(13) . . . . ?
C13 C8 C13A C12A 75.5(16) . . . . ?
C7 C8 C13A C12A 176.4(9) . . . . ?
C11 C12A C13A C8 8.0(17) . . . . ?
C9 C10 C11 C12A -29.9(10) . . . . ?
C9 C10 C11 C10A 77.9(15) . . . . ?
C9 C10 C11 C12 0.8(10) . . . . ?
C9 C10 C11 C14 -178.6(6) . . . . ?
C13A C12A C11 C10 25.1(14) . . . . ?
C13A C12A C11 C10A -3.2(16) . . . . ?
C13A C12A C11 C12 -85.6(17) . . . . ?
C13A C12A C11 C14 175.3(9) . . . . ?
C9A C10A C11 C10 -88.5(18) . . . . ?
C9A C10A C11 C12A -3.9(15) . . . . ?
C9A C10A C11 C12 26.3(12) . . . . ?
C9A C10A C11 C14 177.7(8) . . . . ?
C13 C12 C11 C10 -3.1(11) . . . . ?
C13 C12 C11 C12A 80.0(15) . . . . ?
C13 C12 C11 C10A -30.4(11) . . . . ?
C13 C12 C11 C14 176.4(7) . . . . ?
C10 C11 C14 O3 158.0(6) . . . . ?
C12A C11 C14 O3 10.7(10) . . . . ?
C10A C11 C14 O3 -170.8(8) . . . . ?
C12 C11 C14 O3 -21.5(8) . . . . ?
C10 C11 C14 C15 -27.6(9) . . . . ?
C12A C11 C14 C15 -174.8(7) . . . . ?
C10A C11 C14 C15 3.6(10) . . . . ?
C12 C11 C14 C15 153.0(6) . . . . ?
O3 C14 C15 C16 -5.2(10) . . . . ?
C11 C14 C15 C16 -179.0(6) . . . . ?
C14 C15 C16 O4 2.2(11) . . . . ?
C14 C15 C16 C17 -174.2(6) . . . . ?
C14 C15 C16 C17A 172.5(8) . . . . ?
O4 C16 C17 C18 -59.4(8) . . . . ?
C15 C16 C17 C18 117.3(7) . . . . ?
C17A C16 C17 C18 -147(6) . . . . ?
O4 C16 C17 C20 172.3(6) . . . . ?
C15 C16 C17 C20 -11.0(10) . . . . ?
C17A C16 C17 C20 85(5) . . . . ?
O4 C16 C17 C19 58.5(8) . . . . ?
C15 C16 C17 C19 -124.8(7) . . . . ?
C17A C16 C17 C19 -29(5) . . . . ?
O4 C16 C17A C18A 67.4(14) . . . . ?
C15 C16 C17A C18A -104.0(13) . . . . ?
C17 C16 C17A C18A 165(6) . . . . ?
O4 C16 C17A C20A -162.2(10) . . . . ?
C15 C16 C17A C20A 26.5(14) . . . . ?
C17 C16 C17A C20A -64(5) . . . . ?
O4 C16 C17A C19A -51.8(12) . . . . ?
C15 C16 C17A C19A 136.8(10) . . . . ?
C17 C16 C17A C19A 46(5) . . . . ?
C21 C24 C25 O5 -59.6(10) . . . . ?
C23 C24 C25 O5 166.6(8) . . . . ?
C22 C24 C25 O5 56.5(9) . . . . ?
C21 C24 C25 C26 112.3(9) . . . . ?
C23 C24 C25 C26 -21.4(12) . . . . ?
C22 C24 C25 C26 -131.6(8) . . . . ?
C21 C24 C25 C24A -152(3) . . . . ?
C23 C24 C25 C24A 74(2) . . . . ?
C22 C24 C25 C24A -36(2) . . . . ?
C21A C24A C25 O5 -44.3(9) . . . . ?
C22A C24A C25 O5 73.6(10) . . . . ?
C23A C24A C25 O5 -157.9(8) . . . . ?
C21A C24A C25 C26 146.5(8) . . . . ?
C22A C24A C25 C26 -95.6(10) . . . . ?
C23A C24A C25 C26 33.0(11) . . . . ?
C21A C24A C25 C24 51(2) . . . . ?
C22A C24A C25 C24 169(3) . . . . ?
C23A C24A C25 C24 -63(2) . . . . ?
O5 C25 C26 C27 -1.3(12) . . . . ?
C24 C25 C26 C27 -172.1(7) . . . . ?
C24A C25 C26 C27 166.4(7) . . . . ?
C25 C26 C27 O6 2.1(10) . . . . ?
C25 C26 C27 C28 -178.0(6) . . . . ?
O6 C27 C28 C29 -1.3(11) . . . . ?
C26 C27 C28 C29 178.7(9) . . . . ?
O6 C27 C28 C30A -156.0(5) . . . . ?
C26 C27 C28 C30A 24.1(8) . . . . ?
O6 C27 C28 C30 158.3(7) . . . . ?
C26 C27 C28 C30 -21.7(9) . . . . ?
O6 C27 C28 C29A 26.4(8) . . . . ?
C26 C27 C28 C29A -153.5(6) . . . . ?
C29 C28 C30 C30 -17.4(10) . . . 4_565 ?
C30A C28 C30 C30 76.6(9) . . . 4_565 ?
C29A C28 C30 C30 -41.2(6) . . . 4_565 ?
C27 C28 C30 C30 -177.7(3) . . . 4_565 ?
C30A C28 C29 C29 -24.7(9) . . . 4_565 ?
C30 C28 C29 C29 17.9(10) . . . 4_565 ?
C29A C28 C29 C29 87.4(18) . . . 4_565 ?
C27 C28 C29 C29 178.3(3) . . . 4_565 ?
C29 C28 C30A C30A 24.4(9) . . . 4_565 ?
C30 C28 C30A C30A -80.2(10) . . . 4_565 ?
C29A C28 C30A C30A -1.8(6) . . . 4_565 ?
C27 C28 C30A C30A -179.4(3) . . . 4_565 ?
C29 C28 C29A C29A -77.9(18) . . . 4_565 ?
C30A C28 C29A C29A 1.8(6) . . . 4_565 ?
C30 C28 C29A C29A 41.4(7) . . . 4_565 ?
C27 C28 C29A C29A 179.5(3) . . . 4_565 ?
N2 C37 C40 N1 12.2(16) . . . . ?
N2 C38 C41 N1 29.9(12) . . . . ?
N2 C39 C42 N1 24.2(11) . . . . ?
N2 C43 C46 N1 24.4(17) . . . . ?
N2 C44 C47 N1 48.4(14) . . . . ?
N2 C45 C48 N1 26.7(19) . . . . ?
N3 C62 C49 N4 0.000(5) . . . . ?
N4 C50 C51 N3 0.000(8) . . . . ?
N4 C52 C53 N3 -39(2) . . . . ?
N3 C54 C55 N4 -11(3) . . . . ?
N3 C56 C57 N4 -7(3) . . . . ?
N3 C58 C59 N4 -1(3) . . . . ?
N4 C60 C61 N3 -8(4) . . . . ?
C33 O7 C32 C31 171.1(17) . . . . ?
C32 O7 C33 C34 173.5(16) . . . . ?
C36 O8 C36 C35 178.8(19) 4_565 . . . ?
C44 C47 N1 C41 51.5(10) . . . . ?
C44 C47 N1 C40 -51.3(17) . . . . ?
C44 C47 N1 C48 -80.8(13) . . . . ?
C44 C47 N1 C46 28.2(14) . . . . ?
C44 C47 N1 C42 -109.3(15) . . . . ?
C44 C47 N1 Cu1 151.8(8) . . . . ?
C38 C41 N1 C47 -90.2(11) . . . . ?
C38 C41 N1 C40 32.7(12) . . . . ?
C38 C41 N1 C48 -4.2(18) . . . . ?
C38 C41 N1 C46 61.6(11) . . . . ?
C38 C41 N1 C42 -76.5(10) . . . . ?
C38 C41 N1 Cu1 163.0(7) . . . . ?
C37 C40 N1 C47 17.6(18) . . . . ?
C37 C40 N1 C41 -55.9(14) . . . . ?
C37 C40 N1 C48 74.7(17) . . . . ?
C37 C40 N1 C46 -79.9(13) . . . . ?
C37 C40 N1 C42 54.9(12) . . . . ?
C37 C40 N1 Cu1 174.8(9) . . . . ?
C45 C48 N1 C47 39.7(17) . . . . ?
C45 C48 N1 C41 -26(2) . . . . ?
C45 C48 N1 C40 -98(2) . . . . ?
C45 C48 N1 C46 -73.7(15) . . . . ?
C45 C48 N1 C42 60.9(13) . . . . ?
C45 C48 N1 Cu1 167.2(10) . . . . ?
C43 C46 N1 C47 -69.1(16) . . . . ?
C43 C46 N1 C41 -94.7(15) . . . . ?
C43 C46 N1 C40 58.4(13) . . . . ?
C43 C46 N1 C48 44.4(15) . . . . ?
C43 C46 N1 C42 -26(2) . . . . ?
C43 C46 N1 Cu1 165.5(11) . . . . ?
C39 C42 N1 C47 63.3(12) . . . . ?
C39 C42 N1 C41 46.3(10) . . . . ?
C39 C42 N1 C40 -75.8(10) . . . . ?
C39 C42 N1 C48 -87.5(11) . . . . ?
C39 C42 N1 C46 -3.1(16) . . . . ?
C39 C42 N1 Cu1 164.8(7) . . . . ?
C48 C45 N2 C38 -1(2) . . . . ?
C48 C45 N2 C44 -60.7(19) . . . . ?
C48 C45 N2 C37 65.4(15) . . . . ?
C48 C45 N2 C39 -92.5(15) . . . . ?
C48 C45 N2 C43 47.1(17) . . . . ?
C41 C38 N2 C45 -31.1(18) . . . . ?
C41 C38 N2 C44 63.6(12) . . . . ?
C41 C38 N2 C37 -71.9(11) . . . . ?
C41 C38 N2 C39 43.8(10) . . . . ?
C41 C38 N2 C43 -100.8(13) . . . . ?
C47 C44 N2 C45 21.0(17) . . . . ?
C47 C44 N2 C38 -103.3(14) . . . . ?
C47 C44 N2 C37 -30.6(19) . . . . ?
C47 C44 N2 C39 54.9(10) . . . . ?
C47 C44 N2 C43 -91.3(12) . . . . ?
C40 C37 N2 C45 -88.2(16) . . . . ?
C40 C37 N2 C38 48.1(13) . . . . ?
C40 C37 N2 C44 -1(2) . . . . ?
C40 C37 N2 C39 -66.8(13) . . . . ?
C40 C37 N2 C43 72.2(13) . . . . ?
C42 C39 N2 C45 59.9(11) . . . . ?
C42 C39 N2 C38 -72.2(10) . . . . ?
C42 C39 N2 C44 -88.9(11) . . . . ?
C42 C39 N2 C37 44.5(10) . . . . ?
C42 C39 N2 C43 -27.2(17) . . . . ?
C46 C43 N2 C45 -74.6(14) . . . . ?
C46 C43 N2 C38 61.6(12) . . . . ?
C46 C43 N2 C44 49.9(13) . . . . ?
C46 C43 N2 C37 -88.1(13) . . . . ?
C46 C43 N2 C39 -1(2) . . . . ?
C49 C62 N3 C56 32.1(16) . . . . ?
C49 C62 N3 C56 -32.1(16) . . . 4_565 ?
C49 C62 N3 C61 69.9(11) . . . . ?
C49 C62 N3 C61 -69.9(11) . . . 4_565 ?
C49 C62 N3 C53 52.6(12) . . . . ?
C49 C62 N3 C53 -52.6(12) . . . 4_565 ?
C49 C62 N3 C54 73.6(14) . . . . ?
C49 C62 N3 C54 -73.6(14) . . . 4_565 ?
C49 C62 N3 C51 0.000(11) . . . . ?
C49 C62 N3 C58 -77(2) . . . 4_565 ?
C49 C62 N3 C58 77(2) . . . . ?
C57 C56 N3 C62 -29(3) . . . . ?
C57 C56 N3 C56 84(2) . . . 4_565 ?
C57 C56 N3 C61 -72(2) . . . . ?
C57 C56 N3 C61 62(2) . . . 4_565 ?
C57 C56 N3 C53 -79(4) . . . . ?
C57 C56 N3 C53 76(2) . . . 4_565 ?
C57 C56 N3 C54 -66(2) . . . . ?
C57 C56 N3 C54 48(3) . . . 4_565 ?
C57 C56 N3 C51 96(6) . . . . ?
C57 C56 N3 C58 20(3) . . . 4_565 ?
C57 C56 N3 C58 -54(2) . . . . ?
C60 C61 N3 C62 -70(2) . . . . ?
C60 C61 N3 C56 79(3) . . . . ?
C60 C61 N3 C56 62(3) . . . 4_565 ?
C60 C61 N3 C61 -3(5) . . . 4_565 ?
C60 C61 N3 C53 83(3) . . . . ?
C60 C61 N3 C53 44(3) . . . 4_565 ?
C60 C61 N3 C54 -80(6) . . . . ?
C60 C61 N3 C54 -28(4) . . . 4_565 ?
C60 C61 N3 C51 75(3) . . . . ?
C60 C61 N3 C58 -51(3) . . . 4_565 ?
C60 C61 N3 C58 -76(3) . . . . ?
C52 C53 N3 C62 -31(2) . . . . ?
C52 C53 N3 C56 112(5) . . . . ?
C52 C53 N3 C56 98(2) . . . 4_565 ?
C52 C53 N3 C61 -59(2) . . . . ?
C52 C53 N3 C61 65(3) . . . 4_565 ?
C52 C53 N3 C53 88(2) . . . 4_565 ?
C52 C53 N3 C54 -52.9(19) . . . . ?
C52 C53 N3 C54 43(3) . . . 4_565 ?
C52 C53 N3 C51 109(3) . . . . ?
C52 C53 N3 C58 6(3) . . . 4_565 ?
C52 C53 N3 C58 -45(2) . . . . ?
C55 C54 N3 C62 -75(2) . . . . ?
C55 C54 N3 C56 76(2) . . . . ?
C55 C54 N3 C56 51(3) . . . 4_565 ?
C55 C54 N3 C61 94(6) . . . . ?
C55 C54 N3 C61 -26(4) . . . 4_565 ?
C55 C54 N3 C53 82(2) . . . . ?
C55 C54 N3 C53 24(4) . . . 4_565 ?
C55 C54 N3 C54 -43(4) . . . 4_565 ?
C55 C54 N3 C51 68(3) . . . . ?
C55 C54 N3 C58 -59(3) . . . 4_565 ?
C55 C54 N3 C58 -79(4) . . . . ?
C50 C51 N3 C62 0.000(11) . . . . ?
C50 C51 N3 C56 -79(6) . . . . ?
C50 C51 N3 C56 79(6) . . . 4_565 ?
C50 C51 N3 C61 -68.6(11) . . . . ?
C50 C51 N3 C61 68.6(11) . . . 4_565 ?
C50 C51 N3 C53 -75.8(17) . . . . ?
C50 C51 N3 C53 75.8(17) . . . 4_565 ?
C50 C51 N3 C54 -60.1(12) . . . . ?
C50 C51 N3 C54 60.1(12) . . . 4_565 ?
C50 C51 N3 C58 43.0(14) . . . 4_565 ?
C50 C51 N3 C58 -43.0(14) . . . . ?
C59 C58 N3 C62 -90(3) . . . . ?
C59 C58 N3 C56 58(3) . . . . ?
C59 C58 N3 C56 16(4) . . . 4_565 ?
C59 C58 N3 C61 80(3) . . . . ?
C59 C58 N3 C61 -55(3) . . . 4_565 ?
C59 C58 N3 C53 68(2) . . . . ?
C59 C58 N3 C53 -18(4) . . . 4_565 ?
C59 C58 N3 C54 83(4) . . . . ?
C59 C58 N3 C54 -64(3) . . . 4_565 ?
C59 C58 N3 C51 44(3) . . . . ?
C59 C58 N3 C58 -74(3) . . . 4_565 ?
C61 C60 N4 C60 25(6) . . . 4_565 ?
C61 C60 N4 C49 69(3) . . . . ?
C61 C60 N4 C55 89(6) . . . . ?
C61 C60 N4 C55 49(4) . . . 4_565 ?
C61 C60 N4 C57 -76(3) . . . . ?
C61 C60 N4 C57 -54(3) . . . 4_565 ?
C61 C60 N4 C50 -62(3) . . . . ?
C61 C60 N4 C59 64(3) . . . 4_565 ?
C61 C60 N4 C59 87(3) . . . . ?
C61 C60 N4 C52 -64(4) . . . . ?
C61 C60 N4 C52 -7(4) . . . 4_565 ?
C62 C49 N4 C60 -74.8(13) . . . . ?
C62 C49 N4 C60 74.8(13) . . . 4_565 ?
C62 C49 N4 C55 -83.6(17) . . . . ?
C62 C49 N4 C55 83.6(17) . . . 4_565 ?
C62 C49 N4 C57 -34.9(13) . . . . ?
C62 C49 N4 C57 34.9(13) . . . 4_565 ?
C62 C49 N4 C50 0.000(9) . . . . ?
C62 C49 N4 C59 97(3) . . . 4_565 ?
C62 C49 N4 C59 -97(3) . . . . ?
C62 C49 N4 C52 -57.9(8) . . . . ?
C62 C49 N4 C52 57.9(8) . . . 4_565 ?
C54 C55 N4 C60 -81(6) . . . . ?
C54 C55 N4 C60 51(3) . . . 4_565 ?
C54 C55 N4 C49 76(3) . . . . ?
C54 C55 N4 C55 65(3) . . . 4_565 ?
C54 C55 N4 C57 -67(2) . . . . ?
C54 C55 N4 C57 -34(3) . . . 4_565 ?
C54 C55 N4 C50 -50(3) . . . . ?
C54 C55 N4 C59 76(3) . . . 4_565 ?
C54 C55 N4 C59 96(6) . . . . ?
C54 C55 N4 C52 -66(2) . . . . ?
C54 C55 N4 C52 22(3) . . . 4_565 ?
C56 C57 N4 C60 78(2) . . . . ?
C56 C57 N4 C60 -53(2) . . . 4_565 ?
C56 C57 N4 C49 35(2) . . . . ?
C56 C57 N4 C55 73(2) . . . . ?
C56 C57 N4 C55 -36(3) . . . 4_565 ?
C56 C57 N4 C57 -77.2(19) . . . 4_565 ?
C56 C57 N4 C50 -71(4) . . . . ?
C56 C57 N4 C59 -9(4) . . . 4_565 ?
C56 C57 N4 C59 66(2) . . . . ?
C56 C57 N4 C52 71(2) . . . . ?
C56 C57 N4 C52 -57(2) . . . 4_565 ?
C51 C50 N4 C60 68.0(12) . . . . ?
C51 C50 N4 C60 -68.0(12) . . . 4_565 ?
C51 C50 N4 C49 0.000(9) . . . . ?
C51 C50 N4 C55 57.2(13) . . . . ?
C51 C50 N4 C55 -57.2(13) . . . 4_565 ?
C51 C50 N4 C57 96(4) . . . . ?
C51 C50 N4 C57 -96(4) . . . 4_565 ?
C51 C50 N4 C59 -43.0(14) . . . 4_565 ?
C51 C50 N4 C59 43.0(14) . . . . ?
C51 C50 N4 C52 69.2(10) . . . . ?
C51 C50 N4 C52 -69.2(10) . . . 4_565 ?
C58 C59 N4 C60 -80(3) . . . . ?
C58 C59 N4 C60 60(3) . . . 4_565 ?
C58 C59 N4 C49 68(3) . . . . ?
C58 C59 N4 C55 -82(5) . . . . ?
C58 C59 N4 C55 68(2) . . . 4_565 ?
C58 C59 N4 C57 -64(2) . . . . ?
C58 C59 N4 C57 -12(4) . . . 4_565 ?
C58 C59 N4 C50 -42(3) . . . . ?
C58 C59 N4 C59 76(2) . . . 4_565 ?
C58 C59 N4 C52 -68(2) . . . . ?
C58 C59 N4 C52 38(3) . . . 4_565 ?
C53 C52 N4 C60 122(4) . . . . ?
C53 C52 N4 C60 9(3) . . . 4_565 ?
C53 C52 N4 C49 78(2) . . . . ?
C53 C52 N4 C55 109(3) . . . . ?
C53 C52 N4 C55 38(3) . . . 4_565 ?
C53 C52 N4 C57 -73(2) . . . . ?
C53 C52 N4 C57 -48(2) . . . 4_565 ?
C53 C52 N4 C50 -55(2) . . . . ?
C53 C52 N4 C59 62(3) . . . 4_565 ?
C53 C52 N4 C59 101(2) . . . . ?
C53 C52 N4 C52 -13(3) . . . 4_565 ?
C6 C5 O1 Cu1 2.0(9) . . . . ?
C4 C5 O1 Cu1 -175.0(4) . . . . ?
C4A C5 O1 Cu1 172.8(5) . . . . ?
C6 C7 O2 Cu1 -2.9(9) . . . . ?
C8 C7 O2 Cu1 -179.6(4) . . . . ?
C15 C14 O3 Cu2 4.8(9) . . . . ?
C11 C14 O3 Cu2 178.8(4) . . . . ?
C15 C16 O4 Cu2 0.7(9) . . . . ?
C17 C16 O4 Cu2 177.3(4) . . . . ?
C17A C16 O4 Cu2 -170.2(6) . . . . ?
C26 C25 O5 Cu1 -0.1(10) . . . . ?
C24 C25 O5 Cu1 171.4(5) . . . . ?
C24A C25 O5 Cu1 -168.6(5) . . . . ?
C26 C27 O6 Cu1 -1.4(8) . . . . ?
C28 C27 O6 Cu1 178.7(3) . . . . ?
C27 O6 Cu1 O2 -179.9(5) . . . . ?
C27 O6 Cu1 O5 0.1(5) . . . . ?
C27 O6 Cu1 N1 91.8(5) . . . . ?
C27 O6 Cu1 N2 -177.2(4) . . . 3 ?
C7 O2 Cu1 O6 -178.8(5) . . . . ?
C7 O2 Cu1 O1 1.8(5) . . . . ?
C7 O2 Cu1 N1 -89.8(5) . . . . ?
C7 O2 Cu1 N2 6.9(4) . . . 3 ?
C5 O1 Cu1 O2 -1.4(5) . . . . ?
C5 O1 Cu1 O5 178.6(5) . . . . ?
C5 O1 Cu1 N1 86.9(5) . . . . ?
C5 O1 Cu1 N2 -3.8(4) . . . 3 ?
C25 O5 Cu1 O6 0.6(6) . . . . ?
C25 O5 Cu1 O1 180.0(6) . . . . ?
C25 O5 Cu1 N1 -88.5(6) . . . . ?
C25 O5 Cu1 N2 175.0(4) . . . 3 ?
C47 N1 Cu1 O6 133.9(9) . . . . ?
C41 N1 Cu1 O6 -160.6(6) . . . . ?
C40 N1 Cu1 O6 -27.3(7) . . . . ?
C48 N1 Cu1 O6 9.5(9) . . . . ?
C46 N1 Cu1 O6 -104.0(8) . . . . ?
C42 N1 Cu1 O6 85.0(5) . . . . ?
C47 N1 Cu1 O2 46.1(9) . . . . ?
C41 N1 Cu1 O2 111.5(6) . . . . ?
C40 N1 Cu1 O2 -115.1(7) . . . . ?
C48 N1 Cu1 O2 -78.3(9) . . . . ?
C46 N1 Cu1 O2 168.1(8) . . . . ?
C42 N1 Cu1 O2 -2.9(5) . . . . ?
C47 N1 Cu1 O1 -45.8(9) . . . . ?
C41 N1 Cu1 O1 19.7(6) . . . . ?
C40 N1 Cu1 O1 153.0(7) . . . . ?
C48 N1 Cu1 O1 -170.2(9) . . . . ?
C46 N1 Cu1 O1 76.3(8) . . . . ?
C42 N1 Cu1 O1 -94.7(5) . . . . ?
C47 N1 Cu1 O5 -133.8(9) . . . . ?
C41 N1 Cu1 O5 -68.4(6) . . . . ?
C40 N1 Cu1 O5 64.9(7) . . . . ?
C48 N1 Cu1 O5 101.8(9) . . . . ?
C46 N1 Cu1 O5 -11.8(8) . . . . ?
C42 N1 Cu1 O5 177.2(5) . . . . ?
C47 N1 Cu1 N2 20.6(9) . . . 3 ?
C41 N1 Cu1 N2 86.0(6) . . . 3 ?
C40 N1 Cu1 N2 -140.6(7) . . . 3 ?
C48 N1 Cu1 N2 -103.8(9) . . . 3 ?
C46 N1 Cu1 N2 142.6(8) . . . 3 ?
C42 N1 Cu1 N2 -28.4(5) . . . 3 ?
C14 O3 Cu2 O3 178.0(4) . . . 4_565 ?
C14 O3 Cu2 O4 -1.7(5) . . . . ?
C14 O3 Cu2 N3 -93.5(5) . . . . ?
C14 O3 Cu2 N4 17.8(5) . . . 3 ?
C16 O4 Cu2 O3 -0.9(5) . . . . ?
C16 O4 Cu2 O4 179.4(4) . . . 4_565 ?
C16 O4 Cu2 N3 87.6(5) . . . . ?
C16 O4 Cu2 N4 -93.9(6) . . . 3 ?
C62 N3 Cu2 O3 -43.75(7) . . . . ?
C56 N3 Cu2 O3 111.9(10) . . . . ?
C56 N3 Cu2 O3 160.6(11) 4_565 . . . ?
C61 N3 Cu2 O3 44.6(13) . . . . ?
C61 N3 Cu2 O3 -132.1(13) 4_565 . . . ?
C53 N3 Cu2 O3 85.5(11) . . . . ?
C53 N3 Cu2 O3 -173.0(11) 4_565 . . . ?
C54 N3 Cu2 O3 23.3(12) . . . . ?
C54 N3 Cu2 O3 -110.8(12) 4_565 . . . ?
C51 N3 Cu2 O3 136.25(7) . . . . ?
C58 N3 Cu2 O3 -81.5(11) 4_565 . . . ?
C58 N3 Cu2 O3 -6.1(11) . . . . ?
C62 N3 Cu2 O3 43.75(7) . . . 4_565 ?
C56 N3 Cu2 O3 -160.6(11) . . . 4_565 ?
C56 N3 Cu2 O3 -111.9(10) 4_565 . . 4_565 ?
C61 N3 Cu2 O3 132.1(13) . . . 4_565 ?
C61 N3 Cu2 O3 -44.6(13) 4_565 . . 4_565 ?
C53 N3 Cu2 O3 173.0(11) . . . 4_565 ?
C53 N3 Cu2 O3 -85.5(11) 4_565 . . 4_565 ?
C54 N3 Cu2 O3 110.8(12) . . . 4_565 ?
C54 N3 Cu2 O3 -23.3(12) 4_565 . . 4_565 ?
C51 N3 Cu2 O3 -136.25(7) . . . 4_565 ?
C58 N3 Cu2 O3 6.1(11) 4_565 . . 4_565 ?
C58 N3 Cu2 O3 81.5(11) . . . 4_565 ?
C62 N3 Cu2 O4 -136.24(7) . . . . ?
C56 N3 Cu2 O4 19.4(11) . . . . ?
C56 N3 Cu2 O4 68.1(10) 4_565 . . . ?
C61 N3 Cu2 O4 -47.9(13) . . . . ?
C61 N3 Cu2 O4 135.4(13) 4_565 . . . ?
C53 N3 Cu2 O4 -7.0(11) . . . . ?
C53 N3 Cu2 O4 94.5(11) 4_565 . . . ?
C54 N3 Cu2 O4 -69.2(12) . . . . ?
C54 N3 Cu2 O4 156.7(12) 4_565 . . . ?
C51 N3 Cu2 O4 43.76(7) . . . . ?
C58 N3 Cu2 O4 -173.9(11) 4_565 . . . ?
C58 N3 Cu2 O4 -98.5(11) . . . . ?
C62 N3 Cu2 O4 136.24(7) . . . 4_565 ?
C56 N3 Cu2 O4 -68.1(10) . . . 4_565 ?
C56 N3 Cu2 O4 -19.4(11) 4_565 . . 4_565 ?
C61 N3 Cu2 O4 -135.4(13) . . . 4_565 ?
C61 N3 Cu2 O4 47.9(13) 4_565 . . 4_565 ?
C53 N3 Cu2 O4 -94.5(11) . . . 4_565 ?
C53 N3 Cu2 O4 7.0(11) 4_565 . . 4_565 ?
C54 N3 Cu2 O4 -156.7(12) . . . 4_565 ?
C54 N3 Cu2 O4 69.2(12) 4_565 . . 4_565 ?
C51 N3 Cu2 O4 -43.76(7) . . . 4_565 ?
C58 N3 Cu2 O4 98.5(11) 4_565 . . 4_565 ?
C58 N3 Cu2 O4 173.9(11) . . . 4_565 ?
C62 N3 Cu2 N4 -136.80(5) . . . 3 ?
C56 N3 Cu2 N4 18.8(11) . . . 3 ?
C56 N3 Cu2 N4 67.6(10) 4_565 . . 3 ?
C61 N3 Cu2 N4 -48.4(13) . . . 3 ?
C61 N3 Cu2 N4 134.8(13) 4_565 . . 3 ?
C53 N3 Cu2 N4 -7.6(11) . . . 3 ?
C53 N3 Cu2 N4 94.0(11) 4_565 . . 3 ?
C54 N3 Cu2 N4 -69.7(13) . . . 3 ?
C54 N3 Cu2 N4 156.1(12) 4_565 . . 3 ?
C51 N3 Cu2 N4 43.20(5) . . . 3 ?
C58 N3 Cu2 N4 -174.5(11) 4_565 . . 3 ?
C58 N3 Cu2 N4 -99.1(12) . . . 3 ?
